data_7030558
loop_
_publ_author_name
'Hausdorf, Steffen'
'Seichter, Wilhelm'
'Weber, Edwin'
'Mertens, Florian O. R. L.'

_publ_section_title
;
 Large pores generated by the combination of different inorganic units in
 a zinc hydroxide ethynylene diisophthalate MOF.
;
_journal_issue 7
_journal_name_full 'Dalton transactions (Cambridge, England : 2003)'
_journal_page_first 1107
_journal_page_last 1113
_journal_paper_doi 10.1039/b813532k
_journal_year 2009
_chemical_formula_moiety 'C150 H166 N12 O56 Zn12'
_chemical_formula_sum 'C150 H166 N12 O56 Zn12'
_chemical_formula_weight 3817.39
_chemical_name_systematic
;
?
;
_space_group_IT_number 29
_symmetry_cell_setting orthorhombic
_symmetry_space_group_name_Hall 'P 2c -2ac'
_symmetry_space_group_name_H-M 'P c a 21'
_atom_sites_solution_hydrogens geom
_atom_sites_solution_primary direct
_atom_sites_solution_secondary difmap
_audit_creation_method SHELXL-97
_cell_angle_alpha 90.00
_cell_angle_beta 90.00
_cell_angle_gamma 90.00
_cell_formula_units_Z 4
_cell_length_a 27.4099(6)
_cell_length_b 45.3338(8)
_cell_length_c 20.1308(4)
_cell_measurement_reflns_used 9416
_cell_measurement_temperature 296(2)
_cell_measurement_theta_max 2358
_cell_measurement_theta_min 2.54
_cell_volume 25014.4(9)
_computing_cell_refinement 'SAINT-NT (Bruker, 2003)'
_computing_data_collection 'Kappa APEX II (Bruker-AXS)'
_computing_data_reduction SAINT
_computing_molecular_graphics SHELXTL
_computing_publication_material SHELXTL
_computing_structure_refinement 'SHELXL-97 (Sheldrick, 1997)'
_computing_structure_solution 'SHELXS-97 (Sheldrick, 1990)'
_diffrn_ambient_temperature 296(2)
_diffrn_measured_fraction_theta_full 0.997
_diffrn_measured_fraction_theta_max 0.997
_diffrn_measurement_device_type 'CCD area detector'
_diffrn_measurement_method 'phi and omega scans'
_diffrn_radiation_monochromator graphite
_diffrn_radiation_source 'fine-focus sealed tube'
_diffrn_radiation_type MoK\a
_diffrn_radiation_wavelength 0.71073
_diffrn_reflns_av_R_equivalents 0.0851
_diffrn_reflns_av_sigmaI/netI 0.0489
_diffrn_reflns_limit_h_max 35
_diffrn_reflns_limit_h_min -31
_diffrn_reflns_limit_k_max 58
_diffrn_reflns_limit_k_min -58
_diffrn_reflns_limit_l_max 25
_diffrn_reflns_limit_l_min -25
_diffrn_reflns_number 447889
_diffrn_reflns_theta_full 27.10
_diffrn_reflns_theta_max 27.10
_diffrn_reflns_theta_min 0.87
_diffrn_standards_decay_% <1%
_exptl_absorpt_coefficient_mu 1.187
_exptl_absorpt_correction_T_max 0.6173
_exptl_absorpt_correction_T_min 0.5563
_exptl_absorpt_correction_type multi-scan
_exptl_absorpt_process_details 'SADABS (Sheldrick, 2002)'
_exptl_crystal_colour colourless
_exptl_crystal_density_diffrn 1.014
_exptl_crystal_density_method 'not measured'
_exptl_crystal_description octahedral
_exptl_crystal_F_000 7832
_exptl_crystal_size_max 0.56
_exptl_crystal_size_mid 0.48
_exptl_crystal_size_min 0.45
_refine_diff_density_max 1.137
_refine_diff_density_min -0.702
_refine_diff_density_rms 0.233
_refine_ls_abs_structure_details 'Flack H D (1983), Acta Cryst. A39, 876-881'
_refine_ls_abs_structure_Flack 0.0(1)
_refine_ls_extinction_method none
_refine_ls_goodness_of_fit_ref 1.088
_refine_ls_hydrogen_treatment constr
_refine_ls_matrix_type fullcycle
_refine_ls_number_parameters 1688
_refine_ls_number_reflns 54739
_refine_ls_number_restraints 52
_refine_ls_restrained_S_all 1.089
_refine_ls_R_factor_all 0.0986
_refine_ls_R_factor_gt 0.0644
_refine_ls_shift/su_max 0.010
_refine_ls_shift/su_mean 0.003
_refine_ls_structure_factor_coef Fsqd
_refine_ls_weighting_details 'calc w=1/[\s^2^(Fo^2^)+(0.1497P)^2^+3.1204P] where P=(Fo^2^+2Fc^2^)/3'
_refine_ls_weighting_scheme calc
_refine_ls_wR_factor_gt 0.1975
_refine_ls_wR_factor_ref 0.2213
_reflns_number_gt 41016
_reflns_number_total 54739
_reflns_threshold_expression >2sigma(I)
_cod_data_source_file b813532k.txt
_cod_data_source_block mert7xnew
_cod_depositor_comments
;
The following automatic conversions were performed:

'_exptl_absorpt_correction_type' value 'multi scan' changed to
'multi-scan' according to
/usr/data/users/saulius/automatic-downloads/retrospective/RSC/lib/dictionaries/cif_core.dic
dictionary named 'cif_core.dic' version 2.4.2 from 2011-04-26.

Automatic conversion script
Id: cif_fix_values 2281 2013-09-26 08:29:07Z andrius 
;
_cod_database_code 7030558

loop_
_symmetry_equiv_pos_as_xyz
'x, y, z'
'-x, -y, z+1/2'
'x+1/2, -y, z'
'-x+1/2, y, z+1/2'

loop_
_atom_site_label
_atom_site_type_symbol
_atom_site_fract_x
_atom_site_fract_y
_atom_site_fract_z
_atom_site_U_iso_or_equiv
_atom_site_adp_type
_atom_site_occupancy
_atom_site_symmetry_multiplicity
_atom_site_calc_flag
_atom_site_refinement_flags
_atom_site_disorder_assembly
_atom_site_disorder_group
Zn1 Zn 0.75097(3) 0.409812(15) 0.31364(4) 0.04131(17) Uani 1 1 d . . .
Zn2 Zn 0.87102(2) 0.415994(12) 0.27102(3) 0.03215(14) Uani 1 1 d . . .
Zn3 Zn 0.81361(2) 0.352789(12) 0.25962(3) 0.02954(13) Uani 1 1 d . . .
Zn4 Zn 0.68000(3) 0.650812(13) 0.47464(3) 0.03629(16) Uani 1 1 d . . .
Zn5 Zn 0.71248(2) 0.584837(12) 0.54082(3) 0.03103(14) Uani 1 1 d . . .
Zn6 Zn 0.63342(3) 0.587034(13) 0.42392(4) 0.04138(17) Uani 1 1 d . . .
Zn7 Zn 0.75094(3) 0.914833(13) 0.40922(3) 0.03422(15) Uani 1 1 d . . .
Zn8 Zn 0.62813(2) 0.917029(12) 0.43158(3) 0.03203(14) Uani 1 1 d . . .
Zn9 Zn 0.68850(2) 0.855991(12) 0.45605(3) 0.02873(13) Uani 1 1 d . . .
Zn10 Zn 0.82384(3) 1.149189(15) 0.24742(4) 0.04538(18) Uani 1 1 d . . .
Zn11 Zn 0.81417(3) 1.082512(13) 0.17275(4) 0.03898(16) Uani 1 1 d . . .
Zn12 Zn 0.81142(3) 1.084724(14) 0.32939(4) 0.04339(18) Uani 1 1 d . . .
O1 O 0.7931(3) 0.88244(10) 0.0921(2) 0.0651(16) Uani 1 1 d . . .
O2 O 0.79531(18) 0.83860(8) 0.04030(19) 0.0425(10) Uani 1 1 d . . .
O3 O 0.73576(19) 0.88394(8) 0.32992(19) 0.0440(11) Uani 1 1 d . . .
O4 O 0.72222(19) 0.84026(9) 0.37920(19) 0.0469(12) Uani 1 1 d . . .
O5 O 0.7430(2) 0.61821(10) 0.3570(3) 0.0642(16) Uani 1 1 d . . .
O6 O 0.72732(19) 0.66225(9) 0.4006(2) 0.0476(11) Uani 1 1 d . . .
O7 O 0.7756(2) 0.61104(8) 0.1161(2) 0.0495(12) Uani 1 1 d . . .
O8 O 0.7713(2) 0.65236(11) 0.0535(2) 0.0621(14) Uani 1 1 d . . .
O10 O 0.80854(14) 0.39618(8) 0.25227(19) 0.0317(8) Uani 1 1 d . . .
H10E H 0.8007 0.4002 0.2124 0.040 Uiso 1 1 calc R . .
C1 C 0.7647(3) 0.79387(12) 0.2135(3) 0.055(2) Uani 1 1 d . . .
C2 C 0.7767(3) 0.80911(13) 0.1554(3) 0.054(2) Uani 1 1 d . . .
H2 H 0.7852 0.7987 0.1174 0.065 Uiso 1 1 calc R . .
C3 C 0.7759(3) 0.83934(12) 0.1541(3) 0.0434(15) Uani 1 1 d . . .
C4 C 0.7632(3) 0.85510(12) 0.2113(3) 0.0424(15) Uani 1 1 d . . .
H4 H 0.7628 0.8756 0.2105 0.051 Uiso 1 1 calc R . .
C5 C 0.7510(3) 0.84009(12) 0.2693(3) 0.0432(15) Uani 1 1 d . . .
C6 C 0.7522(3) 0.80964(13) 0.2705(3) 0.056(2) Uani 1 1 d . . .
H6 H 0.7445 0.7996 0.3094 0.067 Uiso 1 1 calc R . .
C7 C 0.7893(3) 0.85568(12) 0.0920(3) 0.0402(15) Uani 1 1 d . . .
C8 C 0.7347(3) 0.85619(13) 0.3305(3) 0.0408(14) Uani 1 1 d . . .
C9 C 0.7629(4) 0.70469(13) 0.2232(3) 0.062(2) Uani 1 1 d . . .
C10 C 0.7538(3) 0.69065(13) 0.2834(3) 0.058(2) Uani 1 1 d . . .
H10 H 0.7489 0.7021 0.3211 0.070 Uiso 1 1 calc R . .
C11 C 0.7518(3) 0.66050(13) 0.2890(3) 0.0471(16) Uani 1 1 d . . .
C12 C 0.7582(3) 0.64352(12) 0.2313(3) 0.0465(16) Uani 1 1 d . . .
H12 H 0.7569 0.6231 0.2337 0.056 Uiso 1 1 calc R . .
C13 C 0.7663(3) 0.65700(13) 0.1710(3) 0.0529(19) Uani 1 1 d . . .
C14 C 0.7688(4) 0.68746(13) 0.1659(4) 0.067(3) Uani 1 1 d . . .
H14 H 0.7744 0.6963 0.1249 0.081 Uiso 1 1 calc R . .
C15 C 0.7403(3) 0.64594(13) 0.3543(3) 0.0481(17) Uani 1 1 d . . .
C16 C 0.7711(3) 0.63879(14) 0.1093(3) 0.0483(16) Uani 1 1 d . . .
C17 C 0.7672(5) 0.76190(15) 0.2163(4) 0.089(4) Uani 1 1 d . . .
C18 C 0.7647(4) 0.73584(13) 0.2189(3) 0.078(3) Uani 1 1 d . . .
O1A O 0.41710(18) 0.61553(9) 0.2982(3) 0.0505(12) Uani 1 1 d . . .
O2A O 0.38298(17) 0.65880(9) 0.2727(3) 0.0551(13) Uani 1 1 d . . .
O3A O 0.5795(2) 0.61151(10) 0.3966(3) 0.0642(15) Uani 1 1 d . . .
O4A O 0.6231(2) 0.65269(11) 0.4032(4) 0.079(2) Uani 1 1 d . . .
O5A O 0.58783(18) 0.88370(8) 0.3972(2) 0.0479(11) Uani 1 1 d . . .
O6A O 0.62179(18) 0.84218(9) 0.4335(3) 0.0510(12) Uani 1 1 d . . .
O7A O 0.4275(2) 0.88171(10) 0.2881(4) 0.0731(19) Uani 1 1 d . . .
O8A O 0.39272(18) 0.83809(9) 0.2666(3) 0.0571(13) Uani 1 1 d . . .
C1A C 0.5050(3) 0.70334(13) 0.3445(5) 0.065(2) Uani 1 1 d . . .
C2A C 0.4641(2) 0.68897(12) 0.3196(4) 0.056(2) Uani 1 1 d . . .
H2A H 0.4383 0.6999 0.3027 0.067 Uiso 1 1 calc R . .
C3A C 0.4616(2) 0.65878(11) 0.3198(3) 0.0444(15) Uani 1 1 d . . .
C4A C 0.5010(3) 0.64223(12) 0.3434(4) 0.0469(15) Uani 1 1 d . . .
H4A H 0.4994 0.6217 0.3427 0.056 Uiso 1 1 calc R . .
C5A C 0.5420(3) 0.65592(14) 0.3674(4) 0.0536(18) Uani 1 1 d . . .
C6A C 0.5438(3) 0.68705(13) 0.3670(5) 0.063(2) Uani 1 1 d . . .
H6A H 0.5716 0.6966 0.3823 0.076 Uiso 1 1 calc R . .
C7A C 0.4172(2) 0.64292(12) 0.2952(3) 0.0406(14) Uani 1 1 d . . .
C8A C 0.5858(3) 0.63912(14) 0.3909(4) 0.0547(18) Uani 1 1 d . . .
C9A C 0.5094(3) 0.79260(12) 0.3483(4) 0.059(2) Uani 1 1 d . . .
C10A C 0.5481(2) 0.80856(13) 0.3767(4) 0.0534(19) Uani 1 1 d . . .
H10A H 0.5741 0.7988 0.3965 0.064 Uiso 1 1 calc R . .
C11A C 0.5469(2) 0.83923(12) 0.3747(3) 0.0430(15) Uani 1 1 d . . .
C12A C 0.5078(2) 0.85378(12) 0.3471(4) 0.0445(15) Uani 1 1 d . . .
H12A H 0.5073 0.8743 0.3473 0.053 Uiso 1 1 calc R . .
C13A C 0.4698(2) 0.83876(12) 0.3197(4) 0.0469(16) Uani 1 1 d . . .
C14A C 0.4711(2) 0.80772(12) 0.3193(4) 0.055(2) Uani 1 1 d . . .
H14A H 0.4459 0.7972 0.2993 0.066 Uiso 1 1 calc R . .
C15A C 0.5894(2) 0.85657(11) 0.4056(3) 0.0356(13) Uani 1 1 d . . .
C16A C 0.4260(3) 0.85469(14) 0.2900(4) 0.0493(16) Uani 1 1 d . . .
C17A C 0.5071(3) 0.73457(14) 0.3468(6) 0.080(3) Uani 1 1 d . . .
C18A C 0.5096(3) 0.76115(14) 0.3489(6) 0.075(3) Uani 1 1 d . . .
O1B O 0.7281(2) 1.37977(9) -0.1109(2) 0.0559(13) Uani 1 1 d . . .
O2B O 0.7133(2) 1.33621(9) -0.1605(2) 0.0543(13) Uani 1 1 d . . .
O3B O 0.7853(3) 1.37904(9) 0.1260(2) 0.0674(17) Uani 1 1 d . . .
O4B O 0.79347(18) 1.33490(8) 0.1769(2) 0.0415(10) Uani 1 1 d . . .
O5B O 0.7974(2) 1.10905(11) 0.1016(3) 0.0677(15) Uani 1 1 d . . .
O6B O 0.8290(3) 1.14979(12) 0.1456(3) 0.0799(19) Uani 1 1 d . . .
O7B O 0.7218(3) 1.11057(11) -0.1112(3) 0.0745(17) Uani 1 1 d . . .
O8B O 0.6946(3) 1.15340(14) -0.1549(4) 0.104(3) Uani 1 1 d . . .
C1B C 0.7581(4) 1.28955(13) 0.0043(4) 0.065(2) Uani 1 1 d . . .
C2B C 0.7433(4) 1.30517(14) -0.0510(3) 0.065(2) Uani 1 1 d . . .
H2B H 0.7337 1.2951 -0.0890 0.077 Uiso 1 1 calc R . .
C3B C 0.7426(3) 1.33596(12) -0.0502(3) 0.0498(18) Uani 1 1 d . . .
C4B C 0.7551(3) 1.35114(12) 0.0081(3) 0.0469(17) Uani 1 1 d . . .
H4B H 0.7537 1.3716 0.0092 0.056 Uiso 1 1 calc R . .
C5B C 0.7694(3) 1.33549(12) 0.0644(3) 0.0472(16) Uani 1 1 d . . .
C6B C 0.7713(3) 1.30477(12) 0.0612(3) 0.058(2) Uani 1 1 d . . .
H6B H 0.7817 1.2942 0.0982 0.070 Uiso 1 1 calc R . .
C7B C 0.7261(3) 1.35267(13) -0.1118(3) 0.0463(16) Uani 1 1 d . . .
C8B C 0.7837(3) 1.35145(12) 0.1270(3) 0.0436(15) Uani 1 1 d . . .
C9B C 0.7620(4) 1.20017(13) -0.0012(4) 0.070(3) Uani 1 1 d . . .
C10B C 0.7813(4) 1.18420(15) 0.0492(4) 0.067(2) Uani 1 1 d . . .
H10B H 0.7937 1.1941 0.0859 0.080 Uiso 1 1 calc R . .
C11B C 0.7832(3) 1.15345(14) 0.0484(4) 0.062(2) Uani 1 1 d . . .
C12B C 0.7620(3) 1.13928(14) -0.0061(4) 0.061(2) Uani 1 1 d . . .
H12B H 0.7627 1.1188 -0.0084 0.073 Uiso 1 1 calc R . .
C13B C 0.7404(4) 1.15483(15) -0.0560(4) 0.068(2) Uani 1 1 d . . .
C14B C 0.7408(4) 1.18490(16) -0.0554(4) 0.069(2) Uani 1 1 d . . .
H14B H 0.7272 1.1954 -0.0906 0.082 Uiso 1 1 calc R . .
C15B C 0.8049(4) 1.13664(15) 0.1025(4) 0.062(2) Uani 1 1 d . . .
C16B C 0.7165(4) 1.13854(17) -0.1120(4) 0.065(2) Uani 1 1 d . . .
C17B C 0.7600(4) 1.25845(14) 0.0027(4) 0.070(3) Uani 1 1 d . . .
C18B C 0.7601(5) 1.23178(15) 0.0010(4) 0.084(3) Uani 1 1 d . . .
O1C O 0.77005(19) 1.05144(10) 0.3053(2) 0.0550(12) Uani 1 1 d . . .
O2C O 0.75204(18) 1.06299(10) 0.1997(3) 0.0539(12) Uani 1 1 d . . .
O3C O 0.71426(17) 0.94809(9) 0.3602(2) 0.0452(11) Uani 1 1 d . . .
O4C O 0.63417(17) 0.94087(9) 0.3511(2) 0.0465(11) Uani 1 1 d . . .
O5C O 0.35005(19) 0.94975(11) 0.1352(3) 0.0643(15) Uani 1 1 d . . .
O6C O 0.4074(4) 0.9420(2) 0.2079(6) 0.162(5) Uani 1 1 d . . .
O7C O 0.3551(2) 1.03866(14) -0.0034(3) 0.0777(19) Uani 1 1 d . . .
O8C O 0.42023(19) 1.06723(10) -0.0033(3) 0.0549(12) Uani 1 1 d . . .
C1C C 0.6229(2) 1.01242(15) 0.2203(3) 0.0456(15) Uani 1 1 d . . .
C2C C 0.6620(3) 1.03143(12) 0.2168(3) 0.0425(14) Uani 1 1 d . . .
H2C H 0.6605 1.0476 0.1886 0.051 Uiso 1 1 calc R . .
C3C C 0.7028(2) 1.02695(12) 0.2536(3) 0.0396(13) Uani 1 1 d . . .
C4C C 0.7075(2) 1.00209(12) 0.2947(3) 0.0378(13) Uani 1 1 d . . .
H4C H 0.7355 0.9992 0.3199 0.045 Uiso 1 1 calc R . .
C5C C 0.6690(2) 0.98166(12) 0.2968(3) 0.0354(12) Uani 1 1 d . . .
C6C C 0.6270(2) 0.98706(13) 0.2612(3) 0.0417(14) Uani 1 1 d . . .
H6C H 0.6011 0.9739 0.2640 0.050 Uiso 1 1 calc R . .
C7C C 0.7457(2) 1.04906(13) 0.2519(3) 0.0432(14) Uani 1 1 d . . .
C8C C 0.6734(2) 0.95475(12) 0.3398(3) 0.0354(13) Uani 1 1 d . . .
C9C C 0.4901(2) 1.01189(15) 0.1355(3) 0.0473(16) Uani 1 1 d . . .
C10C C 0.4643(3) 0.98729(16) 0.1576(4) 0.0550(18) Uani 1 1 d . . .
H10C H 0.4784 0.9747 0.1887 0.066 Uiso 1 1 calc R . .
C11C C 0.4179(2) 0.98134(14) 0.1335(3) 0.0453(15) Uani 1 1 d . . .
C12C C 0.3976(2) 0.99949(14) 0.0873(3) 0.0429(14) Uani 1 1 d . . .
H12C H 0.3671 0.9950 0.0697 0.051 Uiso 1 1 calc R . .
C13C C 0.4220(2) 1.02468(12) 0.0662(3) 0.0407(13) Uani 1 1 d . . .
C14C C 0.4679(2) 1.03114(14) 0.0897(3) 0.0469(15) Uani 1 1 d . . .
H14C H 0.4841 1.0480 0.0754 0.056 Uiso 1 1 calc R . .
C15C C 0.3899(3) 0.95576(15) 0.1609(4) 0.0561(18) Uani 1 1 d . . .
C16C C 0.3969(3) 1.04461(15) 0.0173(3) 0.0478(16) Uani 1 1 d . . .
C17C C 0.5778(3) 1.01642(15) 0.1860(4) 0.0542(18) Uani 1 1 d . . .
C18C C 0.5387(3) 1.01658(16) 0.1612(4) 0.0576(19) Uani 1 1 d . . .
O40 O 0.69081(14) 0.60565(8) 0.46094(19) 0.0345(8) Uani 1 1 d . . .
H40A H 0.7134 0.6038 0.4323 0.041 Uiso 1 1 calc R . .
O1D O 1.16055(17) 0.44177(9) 0.5740(2) 0.0464(11) Uani 1 1 d . . .
O2D O 1.10805(19) 0.44081(10) 0.4878(3) 0.0580(13) Uani 1 1 d . . .
O3D O 1.1563(2) 0.53553(15) 0.7078(4) 0.094(2) Uani 1 1 d . . .
O4D O 1.0909(2) 0.56352(10) 0.7037(3) 0.0619(14) Uani 1 1 d . . .
O5D O 0.72548(19) 0.53991(11) 0.4527(3) 0.0634(15) Uani 1 1 d . . .
O6D O 0.77092(16) 0.56108(9) 0.5308(3) 0.0483(11) Uani 1 1 d . . .
O7D O 0.78576(16) 0.44579(9) 0.3539(2) 0.0425(10) Uani 1 1 d . . .
O8D O 0.86625(17) 0.43824(10) 0.3536(2) 0.0492(11) Uani 1 1 d . . .
C1D C 1.0223(3) 0.50590(15) 0.5717(4) 0.0526(17) Uani 1 1 d . . .
C2D C 1.0496(2) 0.48175(14) 0.5475(4) 0.0486(16) Uani 1 1 d . . .
H2D H 1.0362 0.4692 0.5159 0.058 Uiso 1 1 calc R . .
C3D C 1.0963(2) 0.47679(12) 0.5710(3) 0.0419(14) Uani 1 1 d . . .
C4D C 1.1166(3) 0.49508(15) 0.6176(3) 0.0486(16) Uani 1 1 d . . .
H4D H 1.1472 0.4908 0.6351 0.058 Uiso 1 1 calc R . .
C5D C 1.0916(3) 0.52000(14) 0.6386(3) 0.0492(16) Uani 1 1 d . . .
C6D C 1.0440(2) 0.52484(14) 0.6159(3) 0.0467(16) Uani 1 1 d . . .
H6D H 1.0268 0.5412 0.6311 0.056 Uiso 1 1 calc R . .
C7D C 1.1236(2) 0.45072(12) 0.5421(3) 0.0416(14) Uani 1 1 d . . .
C8D C 1.1148(3) 0.54047(14) 0.6875(4) 0.0498(17) Uani 1 1 d . . .
C9D C 0.8878(2) 0.50506(15) 0.4903(4) 0.0476(16) Uani 1 1 d . . .
C10D C 0.8495(3) 0.52491(14) 0.5020(3) 0.0463(16) Uani 1 1 d . . .
H10D H 0.8542 0.5407 0.5308 0.056 Uiso 1 1 calc R . .
C11D C 0.8051(2) 0.52128(13) 0.4716(3) 0.0417(14) Uani 1 1 d . . .
C12D C 0.7981(2) 0.49744(12) 0.4285(3) 0.0385(13) Uani 1 1 d . . .
H12D H 0.7681 0.4949 0.4077 0.046 Uiso 1 1 calc R . .
C13D C 0.8355(2) 0.47766(12) 0.4168(3) 0.0400(13) Uani 1 1 d . . .
C14D C 0.8802(2) 0.48207(15) 0.4473(4) 0.0487(16) Uani 1 1 d . . .
H14D H 0.9057 0.4691 0.4385 0.058 Uiso 1 1 calc R . .
C15D C 0.7634(2) 0.54179(14) 0.4848(4) 0.0474(15) Uani 1 1 d . . .
C16D C 0.8274(2) 0.45192(12) 0.3705(3) 0.0378(13) Uani 1 1 d . . .
C17D C 0.9742(3) 0.50940(15) 0.5461(4) 0.059(2) Uani 1 1 d . . .
C18D C 0.9346(3) 0.50856(16) 0.5226(4) 0.060(2) Uani 1 1 d . . .
O1E O 0.6901(2) 0.42129(18) 0.3698(5) 0.093(2) Uani 1 1 d D . .
N1E N 0.6601(15) 0.4499(10) 0.434(3) 0.44(3) Uiso 1 1 d D . .
C1E C 0.6947(12) 0.4304(7) 0.4269(8) 0.238(13) Uiso 1 1 d D . .
H1E H 0.7178 0.4247 0.4581 0.285 Uiso 1 1 calc R . .
O1F O 0.7122(2) 0.37297(17) 0.2734(4) 0.092(2) Uani 1 1 d D . .
N1F N 0.6427(8) 0.3464(4) 0.2624(12) 0.216(7) Uiso 1 1 d D . .
C1F C 0.6702(4) 0.3677(4) 0.2859(10) 0.148(5) Uiso 1 1 d D . .
H1F H 0.6553 0.3803 0.3161 0.178 Uiso 1 1 calc R . .
O1G O 0.7173(3) 0.43346(18) 0.2411(4) 0.098(2) Uani 1 1 d D . .
N1G N 0.7151(6) 0.4522(4) 0.1409(8) 0.167(5) Uiso 1 1 d D . .
C1G C 0.7368(6) 0.4454(3) 0.1968(7) 0.123(4) Uiso 1 1 d D . .
H1G H 0.7695 0.4504 0.2016 0.147 Uiso 1 1 calc R . .
C2G C 0.7426(10) 0.4662(6) 0.0846(13) 0.219(9) Uiso 1 1 d D . .
C3G C 0.6644(7) 0.4419(6) 0.1344(16) 0.217(9) Uiso 1 1 d D . .
O1H O 0.6654(3) 0.69491(12) 0.4951(3) 0.0837(19) Uani 1 1 d D . .
N1H N 0.6718(6) 0.7425(3) 0.4819(9) 0.159(5) Uiso 1 1 d D . .
C1H C 0.6858(5) 0.7152(3) 0.4693(8) 0.129(5) Uiso 1 1 d D . .
H1H H 0.7116 0.7117 0.4403 0.155 Uiso 1 1 calc R . .
C2H C 0.6985(13) 0.7663(8) 0.445(2) 0.318(16) Uiso 1 1 d D . .
C3H C 0.6389(10) 0.7505(6) 0.5389(13) 0.223(10) Uiso 1 1 d D . .
C4H C 0.7540(13) 0.7617(7) 0.453(2) 0.253(11) Uiso 1 1 d D . .
O1I O 0.6259(3) 0.63577(16) 0.5434(4) 0.102(3) Uani 1 1 d D . .
N1I N 0.5873(10) 0.6428(5) 0.6415(11) 0.246(8) Uiso 1 1 d D . .
C1I C 0.6057(7) 0.6511(4) 0.5837(8) 0.147(5) Uiso 1 1 d D . .
H1I H 0.6026 0.6710 0.5730 0.177 Uiso 1 1 calc R . .
O1J O 0.7927(2) 0.88246(12) 0.4538(3) 0.0638(14) Uani 1 1 d D . .
N1J N 0.8656(4) 0.8598(3) 0.4666(8) 0.161(6) Uani 1 1 d D . .
C1J C 0.8373(3) 0.8820(3) 0.4545(8) 0.116(4) Uani 1 1 d D . .
H1J H 0.8528 0.8998 0.4452 0.139 Uiso 1 1 calc R . .
C2J C 0.8437(14) 0.8358(7) 0.5097(18) 0.284(13) Uiso 1 1 d D . .
O1K O 0.81167(19) 0.92914(14) 0.3540(3) 0.0640(14) Uani 1 1 d D . .
N1K N 0.8340(4) 0.9473(2) 0.2563(4) 0.115(4) Uani 1 1 d D . .
C1K C 0.8091(4) 0.9301(2) 0.2937(4) 0.080(3) Uani 1 1 d D . .
H1K H 0.7873 0.9173 0.2731 0.096 Uiso 1 1 calc R . .
C2K C 0.8271(6) 0.9464(3) 0.1829(6) 0.136(5) Uiso 1 1 d D . .
H2K1 H 0.8169 0.9268 0.1695 0.163 Uiso 1 1 calc R . .
H2K2 H 0.8578 0.9508 0.1611 0.163 Uiso 1 1 calc R . .
C3K C 0.7884(6) 0.9691(4) 0.1614(10) 0.159(6) Uiso 1 1 d D . .
H3K1 H 0.7757 0.9789 0.1999 0.239 Uiso 1 1 calc R . .
H3K2 H 0.7624 0.9591 0.1387 0.239 Uiso 1 1 calc R . .
H3K3 H 0.8030 0.9833 0.1322 0.239 Uiso 1 1 calc R . .
C4K C 0.8782(6) 0.9639(4) 0.2800(13) 0.202(8) Uiso 1 1 d D . .
H4K1 H 0.9015 0.9662 0.2441 0.242 Uiso 1 1 calc R . .
H4K2 H 0.8938 0.9534 0.3161 0.242 Uiso 1 1 calc R . .
C5K C 0.8605(10) 0.9943(5) 0.3037(15) 0.222(10) Uiso 1 1 d D . .
H5K1 H 0.8320 0.9999 0.2790 0.333 Uiso 1 1 calc R . .
H5K2 H 0.8858 1.0086 0.2970 0.333 Uiso 1 1 calc R . .
H5K3 H 0.8526 0.9933 0.3502 0.333 Uiso 1 1 calc R . .
O1L O 0.7730(2) 0.94449(11) 0.4824(3) 0.0648(14) Uani 1 1 d D . .
N1L N 0.7860(4) 0.9917(2) 0.5132(8) 0.147(6) Uani 1 1 d D . .
C1L C 0.7605(3) 0.97069(15) 0.4837(5) 0.069(2) Uani 1 1 d D . .
H1L H 0.7314 0.9759 0.4629 0.083 Uiso 1 1 calc R . .
C2L C 0.8342(5) 0.9852(4) 0.5471(9) 0.141(5) Uiso 1 1 d D . .
H2L1 H 0.8359 0.9649 0.5617 0.169 Uiso 1 1 calc R . .
H2L2 H 0.8393 0.9981 0.5849 0.169 Uiso 1 1 calc R . .
C3L C 0.7571(7) 1.0166(4) 0.5436(11) 0.168(6) Uiso 1 1 d D . .
H3L1 H 0.7625 1.0181 0.5911 0.201 Uiso 1 1 calc R . .
H3L2 H 0.7225 1.0146 0.5349 0.201 Uiso 1 1 calc R . .
C4L C 0.8714(10) 0.9915(7) 0.4917(14) 0.257(12) Uiso 1 1 d D . .
H4L1 H 0.8545 0.9960 0.4512 0.386 Uiso 1 1 calc R . .
H4L2 H 0.8916 0.9744 0.4851 0.386 Uiso 1 1 calc R . .
H4L3 H 0.8915 1.0080 0.5041 0.386 Uiso 1 1 calc R . .
C5L C 0.7789(12) 1.0427(5) 0.5067(16) 0.258(11) Uiso 1 1 d D . .
H5L1 H 0.8117 1.0381 0.4936 0.387 Uiso 1 1 calc R . .
H5L2 H 0.7792 1.0597 0.5353 0.387 Uiso 1 1 calc R . .
H5L3 H 0.7597 1.0469 0.4680 0.387 Uiso 1 1 calc R . .
O1M O 0.8652(2) 1.06895(16) 0.3831(3) 0.0754(17) Uani 1 1 d D . .
N1M N 0.9446(3) 1.0615(2) 0.4008(4) 0.086(2) Uani 1 1 d D . .
C1M C 0.9069(3) 1.06424(17) 0.3627(4) 0.067(2) Uani 1 1 d D . .
H1M H 0.9116 1.0625 0.3171 0.081 Uiso 1 1 calc R . .
C2M C 0.9405(6) 1.0662(3) 0.4739(5) 0.129(5) Uiso 1 1 d D . .
H2M1 H 0.9621 1.0527 0.4969 0.154 Uiso 1 1 calc R . .
H2M2 H 0.9073 1.0622 0.4881 0.154 Uiso 1 1 calc R . .
C3M C 0.9934(4) 1.0567(3) 0.3706(7) 0.111(4) Uiso 1 1 d D . .
H3M1 H 1.0168 1.0704 0.3895 0.133 Uiso 1 1 calc R . .
H3M2 H 0.9919 1.0602 0.3231 0.133 Uiso 1 1 calc R . .
C4M C 1.0097(8) 1.0248(3) 0.3841(11) 0.171(7) Uiso 1 1 d D . .
H4M1 H 1.0220 1.0233 0.4286 0.257 Uiso 1 1 calc R . .
H4M2 H 1.0349 1.0194 0.3532 0.257 Uiso 1 1 calc R . .
H4M3 H 0.9824 1.0118 0.3789 0.257 Uiso 1 1 calc R . .
C5M C 0.9536(9) 1.0974(4) 0.4913(12) 0.195(8) Uiso 1 1 d D . .
H5M1 H 0.9880 1.1003 0.4851 0.292 Uiso 1 1 calc R . .
H5M2 H 0.9453 1.1011 0.5369 0.292 Uiso 1 1 calc R . .
H5M3 H 0.9359 1.1107 0.4632 0.292 Uiso 1 1 calc R . .
O1N O 0.7491(3) 1.13670(18) 0.2279(6) 0.119(3) Uani 1 1 d D . .
N1N N 0.6724(8) 1.1438(4) 0.2305(12) 0.203(7) Uiso 1 1 d D . .
C1N C 0.7160(7) 1.1515(5) 0.2482(13) 0.204(8) Uiso 1 1 d D . .
H1N H 0.7214 1.1677 0.2756 0.245 Uiso 1 1 calc R . .
O1O O 0.8020(3) 1.19384(14) 0.2397(5) 0.109(3) Uani 1 1 d D . .
N1O N 0.8064(8) 1.2390(4) 0.2606(14) 0.218(7) Uiso 1 1 d D . .
C1O C 0.8298(6) 1.2138(2) 0.2513(14) 0.198(12) Uani 1 1 d D . .
H1O H 0.8635 1.2117 0.2534 0.238 Uiso 1 1 calc R . .
C2O C 0.8332(12) 1.2672(6) 0.2745(18) 0.257(11) Uiso 1 1 d D . .
H2O1 H 0.8120 1.2843 0.2746 0.308 Uiso 1 1 calc R . .
H2O2 H 0.8605 1.2703 0.2446 0.308 Uiso 1 1 calc R . .
C3O C 0.7573(10) 1.2446(6) 0.2298(17) 0.233(11) Uiso 1 1 d D . .
H3O1 H 0.7525 1.2333 0.1894 0.280 Uiso 1 1 calc R . .
H3O2 H 0.7519 1.2654 0.2210 0.280 Uiso 1 1 calc R . .
C4O C 0.7255(18) 1.2332(11) 0.288(2) 0.395(18) Uiso 1 1 d D . .
H4O1 H 0.7315 1.2125 0.2943 0.592 Uiso 1 1 calc R . .
H4O2 H 0.6916 1.2361 0.2774 0.592 Uiso 1 1 calc R . .
H4O3 H 0.7335 1.2437 0.3276 0.592 Uiso 1 1 calc R . .
C5O C 0.8495(17) 1.2580(8) 0.345(2) 0.327(15) Uiso 1 1 d D . .
H5O1 H 0.8318 1.2407 0.3584 0.491 Uiso 1 1 calc R . .
H5O2 H 0.8429 1.2737 0.3755 0.491 Uiso 1 1 calc R . .
H5O3 H 0.8838 1.2538 0.3448 0.491 Uiso 1 1 calc R . .
O1P O 0.6481(3) 0.56741(15) 0.3388(3) 0.0822(19) Uani 1 1 d D A .
N1P1 N 0.6967(13) 0.5386(5) 0.2816(16) 0.129(15) Uiso 0.39(4) 1 d PD A 1
N1P2 N 0.6995(6) 0.5563(4) 0.2555(6) 0.100(8) Uiso 0.61(4) 1 d PD A 2
C1P C 0.6893(4) 0.5620(3) 0.3177(5) 0.102(4) Uani 1 1 d D . .
H1P H 0.7151 0.5747 0.3274 0.123 Uiso 1 1 calc R A 1
C2P C 0.7502(14) 0.5290(7) 0.248(2) 0.278(13) Uiso 1 1 d . . .
C3P C 0.6596(13) 0.5532(9) 0.2038(18) 0.307(13) Uiso 1 1 d D . .
O70 O 0.68986(13) 0.89917(7) 0.46132(17) 0.0265(7) Uani 1 1 d . . .
H70A H 0.6937 0.9038 0.5019 0.032 Uiso 1 1 calc R . .
O80 O 0.83731(15) 1.10412(8) 0.2509(2) 0.0393(9) Uani 1 1 d . . .
H80A H 0.8681 1.1020 0.2521 0.047 Uiso 1 1 calc R . .

loop_
_atom_site_aniso_label
_atom_site_aniso_U_11
_atom_site_aniso_U_22
_atom_site_aniso_U_33
_atom_site_aniso_U_23
_atom_site_aniso_U_13
_atom_site_aniso_U_12
Zn1 0.0421(4) 0.0351(3) 0.0467(4) -0.0088(3) 0.0019(3) -0.0009(3)
Zn2 0.0391(4) 0.0190(3) 0.0383(3) 0.0036(2) 0.0044(3) 0.0020(2)
Zn3 0.0423(4) 0.0233(3) 0.0230(3) -0.0005(2) -0.0023(3) -0.0010(2)
Zn4 0.0497(4) 0.0225(3) 0.0367(3) 0.0027(2) 0.0027(3) 0.0027(3)
Zn5 0.0370(4) 0.0206(3) 0.0355(3) -0.0004(2) -0.0042(3) 0.0024(2)
Zn6 0.0529(4) 0.0263(3) 0.0450(4) 0.0085(3) -0.0112(3) -0.0035(3)
Zn7 0.0376(4) 0.0275(3) 0.0376(3) 0.0029(2) -0.0011(3) -0.0003(2)
Zn8 0.0349(3) 0.0192(3) 0.0420(3) -0.0017(2) 0.0042(3) -0.0017(2)
Zn9 0.0430(4) 0.0217(3) 0.0216(3) 0.0017(2) -0.0024(3) 0.0006(2)
Zn10 0.0466(4) 0.0319(3) 0.0576(5) -0.0073(3) -0.0014(4) -0.0051(3)
Zn11 0.0511(4) 0.0236(3) 0.0423(4) -0.0006(3) -0.0043(3) -0.0007(3)
Zn12 0.0549(5) 0.0299(3) 0.0454(4) -0.0042(3) -0.0054(3) -0.0030(3)
O1 0.135(5) 0.032(2) 0.029(2) 0.0049(17) 0.009(3) -0.010(3)
O2 0.078(3) 0.0308(19) 0.0191(17) 0.0007(15) 0.011(2) 0.0004(19)
O3 0.085(3) 0.0215(18) 0.0257(19) -0.0044(14) 0.010(2) 0.0014(19)
O4 0.087(4) 0.030(2) 0.024(2) 0.0025(16) 0.014(2) -0.001(2)
O5 0.114(5) 0.031(2) 0.048(3) 0.0099(19) 0.033(3) 0.007(2)
O6 0.077(3) 0.035(2) 0.031(2) -0.0023(17) 0.014(2) -0.009(2)
O7 0.088(4) 0.0210(19) 0.039(2) -0.0053(16) 0.004(2) 0.001(2)
O8 0.105(4) 0.048(3) 0.033(2) 0.0006(19) 0.008(3) 0.012(3)
O10 0.043(2) 0.0254(17) 0.0268(17) -0.0003(14) 0.0015(16) 0.0007(15)
C1 0.113(6) 0.016(2) 0.036(3) 0.002(2) 0.022(4) 0.004(3)
C2 0.110(6) 0.030(3) 0.022(3) -0.003(2) 0.016(3) -0.001(3)
C3 0.076(5) 0.029(3) 0.025(3) 0.000(2) 0.005(3) 0.000(3)
C4 0.072(5) 0.025(3) 0.030(3) -0.001(2) 0.007(3) 0.003(3)
C5 0.070(5) 0.030(3) 0.029(3) -0.002(2) 0.010(3) -0.001(3)
C6 0.111(6) 0.031(3) 0.026(3) -0.002(2) 0.022(3) -0.011(3)
C7 0.068(5) 0.030(3) 0.023(3) 0.000(2) 0.009(3) -0.001(3)
C8 0.068(4) 0.037(3) 0.017(2) -0.006(2) 0.005(3) -0.004(3)
C9 0.123(7) 0.020(3) 0.042(4) -0.006(2) 0.025(4) -0.004(3)
C10 0.115(7) 0.025(3) 0.035(3) -0.004(2) 0.018(4) -0.004(3)
C11 0.078(5) 0.030(3) 0.033(3) 0.002(2) 0.016(3) 0.004(3)
C12 0.081(5) 0.022(3) 0.036(3) 0.000(2) 0.008(3) -0.002(3)
C13 0.097(6) 0.028(3) 0.034(3) -0.001(2) 0.026(4) -0.003(3)
C14 0.137(8) 0.026(3) 0.040(4) -0.004(3) 0.030(4) 0.005(4)
C15 0.080(5) 0.034(3) 0.031(3) 0.005(2) 0.011(3) -0.002(3)
C16 0.073(5) 0.038(3) 0.033(3) 0.000(2) 0.008(3) 0.005(3)
C17 0.200(11) 0.028(3) 0.039(4) -0.003(3) 0.055(5) -0.014(5)
C18 0.180(10) 0.018(3) 0.036(4) -0.004(2) 0.032(5) -0.002(4)
O1A 0.052(3) 0.029(2) 0.070(3) -0.0018(19) -0.021(2) -0.0068(18)
O2A 0.045(3) 0.032(2) 0.089(4) 0.007(2) -0.024(3) -0.0053(18)
O3A 0.061(3) 0.036(2) 0.095(4) 0.019(2) -0.028(3) 0.001(2)
O4A 0.055(3) 0.048(3) 0.134(6) 0.044(3) -0.031(3) 0.002(2)
O5A 0.057(3) 0.0199(18) 0.067(3) 0.0015(18) -0.018(2) -0.0088(17)
O6A 0.054(3) 0.033(2) 0.066(3) 0.008(2) -0.020(2) -0.0099(19)
O7A 0.056(3) 0.031(2) 0.132(6) 0.003(3) -0.028(3) 0.008(2)
O8A 0.050(3) 0.037(2) 0.085(4) -0.005(2) -0.022(3) 0.006(2)
C1A 0.053(4) 0.021(3) 0.120(7) 0.007(3) -0.038(4) -0.009(3)
C2A 0.046(4) 0.019(3) 0.101(6) 0.003(3) -0.033(4) 0.001(2)
C3A 0.052(4) 0.020(2) 0.062(4) -0.003(2) -0.016(3) -0.004(2)
C4A 0.053(4) 0.026(3) 0.062(4) 0.011(3) -0.010(3) -0.004(3)
C5A 0.046(4) 0.034(3) 0.081(5) 0.009(3) -0.024(4) -0.001(3)
C6A 0.046(4) 0.027(3) 0.116(7) 0.005(3) -0.041(4) -0.008(3)
C7A 0.050(4) 0.022(2) 0.050(4) 0.000(2) -0.007(3) -0.004(2)
C8A 0.058(5) 0.040(3) 0.066(5) 0.017(3) -0.023(4) -0.004(3)
C9A 0.060(5) 0.017(3) 0.099(6) 0.003(3) -0.031(4) -0.003(3)
C10A 0.038(4) 0.026(3) 0.096(6) 0.000(3) -0.028(4) -0.006(2)
C11A 0.046(4) 0.021(2) 0.062(4) 0.003(2) -0.015(3) -0.011(2)
C12A 0.043(4) 0.022(2) 0.069(4) 0.004(3) -0.012(3) -0.001(2)
C13A 0.048(4) 0.023(3) 0.070(4) 0.003(3) -0.020(3) 0.002(2)
C14A 0.041(4) 0.026(3) 0.099(6) -0.001(3) -0.032(4) -0.003(2)
C15A 0.046(4) 0.023(2) 0.037(3) 0.002(2) -0.006(3) -0.011(2)
C16A 0.050(4) 0.039(3) 0.059(4) 0.010(3) -0.011(3) -0.003(3)
C17A 0.063(5) 0.023(3) 0.154(9) 0.006(4) -0.059(6) -0.006(3)
C18A 0.063(5) 0.024(3) 0.138(8) 0.001(4) -0.052(5) -0.006(3)
O1B 0.105(4) 0.028(2) 0.035(2) 0.0027(17) -0.010(2) 0.008(2)
O2B 0.094(4) 0.037(2) 0.032(2) 0.0065(18) -0.020(2) 0.006(2)
O3B 0.142(5) 0.024(2) 0.036(2) 0.0041(17) -0.030(3) -0.005(3)
O4B 0.065(3) 0.0286(19) 0.031(2) -0.0013(16) -0.009(2) 0.0013(18)
O5B 0.097(4) 0.038(3) 0.069(3) 0.010(2) -0.014(3) -0.004(3)
O6B 0.117(5) 0.050(3) 0.073(4) 0.024(3) -0.037(4) -0.024(3)
O7B 0.106(5) 0.042(3) 0.075(4) -0.023(3) -0.025(3) 0.004(3)
O8B 0.155(7) 0.057(3) 0.100(5) -0.036(3) -0.078(5) 0.039(4)
C1B 0.126(8) 0.022(3) 0.046(4) 0.000(3) -0.031(4) -0.001(4)
C2B 0.129(8) 0.032(3) 0.034(3) -0.006(3) -0.035(4) 0.004(4)
C3B 0.095(6) 0.025(3) 0.029(3) -0.004(2) -0.019(3) 0.006(3)
C4B 0.094(5) 0.019(2) 0.028(3) -0.003(2) -0.017(3) 0.005(3)
C5B 0.082(5) 0.026(3) 0.034(3) -0.002(2) -0.015(3) -0.001(3)
C6B 0.124(7) 0.019(2) 0.031(3) -0.002(2) -0.034(4) 0.000(3)
C7B 0.074(5) 0.034(3) 0.031(3) -0.006(2) -0.010(3) 0.007(3)
C8B 0.074(5) 0.029(3) 0.028(3) -0.001(2) -0.017(3) 0.001(3)
C9B 0.125(8) 0.018(3) 0.066(5) -0.008(3) -0.041(5) 0.004(3)
C10B 0.112(7) 0.035(3) 0.054(4) 0.005(3) -0.031(4) -0.006(4)
C11B 0.093(6) 0.030(3) 0.063(5) 0.007(3) -0.030(4) -0.005(3)
C12B 0.087(6) 0.029(3) 0.066(5) -0.001(3) -0.030(4) -0.001(3)
C13B 0.115(7) 0.035(3) 0.055(4) -0.013(3) -0.027(4) 0.003(4)
C14B 0.118(7) 0.040(4) 0.048(4) -0.003(3) -0.037(4) 0.008(4)
C15B 0.102(6) 0.037(3) 0.047(4) 0.010(3) -0.022(4) -0.009(4)
C16B 0.093(6) 0.050(4) 0.051(4) -0.021(3) -0.014(4) 0.003(4)
C17B 0.139(9) 0.026(3) 0.044(4) -0.003(3) -0.041(5) 0.007(4)
C18B 0.168(10) 0.029(3) 0.056(4) -0.001(3) -0.057(6) 0.001(5)
O1C 0.064(3) 0.045(2) 0.057(3) 0.010(2) -0.022(2) -0.022(2)
O2C 0.048(3) 0.044(2) 0.070(3) 0.020(2) -0.001(2) -0.012(2)
O3C 0.046(3) 0.034(2) 0.055(3) 0.0123(19) -0.011(2) 0.0007(18)
O4C 0.052(3) 0.029(2) 0.058(3) 0.0115(19) -0.006(2) -0.0103(18)
O5C 0.052(3) 0.053(3) 0.088(4) 0.018(3) -0.015(3) -0.016(2)
O6C 0.147(8) 0.147(7) 0.191(9) 0.130(7) -0.112(7) -0.102(6)
O7C 0.051(3) 0.079(4) 0.103(5) 0.055(3) -0.030(3) -0.009(3)
O8C 0.064(3) 0.038(2) 0.062(3) 0.019(2) -0.018(2) -0.004(2)
C1C 0.038(4) 0.048(4) 0.050(4) 0.018(3) -0.012(3) -0.003(3)
C2C 0.053(4) 0.028(3) 0.046(3) 0.010(2) -0.011(3) -0.002(3)
C3C 0.038(3) 0.030(3) 0.051(3) 0.011(3) 0.000(3) -0.003(2)
C4C 0.036(3) 0.027(3) 0.051(3) 0.008(2) -0.006(3) 0.000(2)
C5C 0.044(3) 0.025(2) 0.037(3) 0.003(2) -0.002(3) -0.004(2)
C6C 0.040(3) 0.036(3) 0.049(3) 0.012(3) -0.008(3) -0.011(2)
C7C 0.044(4) 0.036(3) 0.050(4) 0.011(3) -0.001(3) -0.005(2)
C8C 0.041(4) 0.036(3) 0.029(3) -0.001(2) -0.004(2) -0.012(2)
C9C 0.032(3) 0.057(4) 0.053(4) 0.019(3) -0.013(3) -0.006(3)
C10C 0.044(4) 0.051(4) 0.069(5) 0.021(3) -0.015(3) -0.009(3)
C11C 0.039(4) 0.043(3) 0.054(4) 0.004(3) -0.008(3) -0.001(3)
C12C 0.033(3) 0.042(3) 0.054(4) 0.006(3) -0.007(3) -0.006(3)
C13C 0.036(3) 0.036(3) 0.050(3) 0.013(3) -0.003(3) 0.007(2)
C14C 0.041(4) 0.045(3) 0.055(4) 0.019(3) 0.000(3) -0.008(3)
C15C 0.058(5) 0.038(3) 0.072(5) 0.019(3) -0.012(4) -0.004(3)
C16C 0.044(4) 0.045(4) 0.054(4) 0.015(3) -0.002(3) 0.002(3)
C17C 0.046(4) 0.042(3) 0.074(5) 0.017(3) -0.017(4) -0.008(3)
C18C 0.049(4) 0.060(4) 0.063(4) 0.029(4) -0.016(4) -0.009(3)
O40 0.043(2) 0.0236(17) 0.037(2) 0.0044(15) -0.0025(17) 0.0055(15)
O1D 0.051(3) 0.039(2) 0.049(3) -0.0085(19) -0.001(2) 0.011(2)
O2D 0.057(3) 0.044(3) 0.073(3) -0.024(2) -0.013(3) 0.007(2)
O3D 0.062(4) 0.096(5) 0.123(6) -0.071(4) -0.037(4) 0.018(3)
O4D 0.074(4) 0.041(2) 0.071(3) -0.025(2) -0.027(3) 0.007(2)
O5D 0.051(3) 0.058(3) 0.081(4) -0.034(3) -0.022(3) 0.019(2)
O6D 0.045(3) 0.031(2) 0.069(3) -0.017(2) -0.004(2) 0.0112(18)
O7D 0.042(3) 0.032(2) 0.053(3) -0.0118(18) 0.001(2) -0.0021(18)
O8D 0.049(3) 0.043(2) 0.056(3) -0.017(2) -0.010(2) 0.012(2)
C1D 0.041(4) 0.048(4) 0.069(5) -0.025(3) -0.005(3) 0.007(3)
C2D 0.039(3) 0.042(3) 0.066(4) -0.026(3) -0.015(3) 0.008(3)
C3D 0.037(3) 0.031(3) 0.058(4) -0.014(3) -0.002(3) 0.003(2)
C4D 0.044(4) 0.048(4) 0.054(4) -0.019(3) -0.008(3) -0.003(3)
C5D 0.049(4) 0.043(3) 0.055(4) -0.021(3) -0.014(3) 0.003(3)
C6D 0.040(4) 0.038(3) 0.062(4) -0.021(3) -0.007(3) 0.013(3)
C7D 0.046(4) 0.030(3) 0.049(3) -0.011(3) -0.003(3) -0.002(2)
C8D 0.049(4) 0.040(3) 0.061(4) -0.020(3) -0.013(3) -0.001(3)
C9D 0.041(4) 0.047(4) 0.054(4) -0.011(3) -0.010(3) 0.009(3)
C10D 0.045(4) 0.041(3) 0.053(4) -0.021(3) -0.010(3) 0.008(3)
C11D 0.042(4) 0.035(3) 0.048(4) -0.013(3) -0.004(3) 0.008(2)
C12D 0.036(3) 0.033(3) 0.046(3) -0.006(3) -0.009(3) -0.001(2)
C13D 0.041(3) 0.034(3) 0.045(3) -0.009(2) -0.002(3) 0.007(2)
C14D 0.040(4) 0.049(4) 0.058(4) -0.016(3) 0.001(3) 0.009(3)
C15D 0.042(4) 0.039(3) 0.062(4) -0.015(3) -0.005(3) 0.004(3)
C16D 0.045(4) 0.028(3) 0.040(3) -0.008(2) -0.002(3) 0.000(2)
C17D 0.041(4) 0.050(4) 0.086(5) -0.040(4) -0.013(4) 0.010(3)
C18D 0.051(5) 0.051(4) 0.076(5) -0.032(4) -0.012(4) 0.010(3)
O1E 0.063(4) 0.107(6) 0.110(6) -0.035(5) 0.015(4) -0.012(4)
O1F 0.061(4) 0.098(5) 0.115(6) -0.030(4) -0.007(4) -0.018(3)
O1G 0.097(5) 0.108(6) 0.089(5) -0.009(4) -0.023(4) 0.032(4)
O1H 0.122(6) 0.045(3) 0.084(4) 0.003(3) 0.019(4) 0.017(3)
O1I 0.110(6) 0.088(5) 0.108(6) 0.009(4) 0.062(5) 0.012(4)
O1J 0.059(3) 0.060(3) 0.073(3) 0.011(3) -0.014(3) 0.012(2)
N1J 0.070(7) 0.230(17) 0.182(14) 0.047(12) -0.011(8) 0.072(9)
C1J 0.088(9) 0.099(8) 0.160(13) 0.046(8) -0.006(8) 0.017(7)
O1K 0.049(3) 0.077(4) 0.066(4) 0.006(3) 0.012(3) -0.011(3)
N1K 0.145(9) 0.116(7) 0.084(6) 0.014(6) 0.035(6) -0.057(7)
C1K 0.106(8) 0.076(6) 0.060(5) 0.000(4) 0.026(5) -0.021(5)
O1L 0.082(4) 0.055(3) 0.057(3) -0.009(2) -0.022(3) -0.005(3)
N1L 0.154(11) 0.066(6) 0.220(15) -0.053(7) -0.080(10) 0.015(6)
C1L 0.070(6) 0.064(5) 0.075(6) -0.022(4) -0.016(4) -0.003(4)
O1M 0.073(4) 0.094(5) 0.059(3) 0.011(3) -0.014(3) 0.007(3)
N1M 0.066(5) 0.104(6) 0.089(6) 0.011(5) -0.026(4) 0.005(4)
C1M 0.074(6) 0.056(4) 0.073(5) 0.007(4) -0.014(5) -0.009(4)
O1N 0.058(4) 0.092(5) 0.206(10) -0.042(6) -0.009(5) 0.003(4)
O1O 0.124(6) 0.049(4) 0.155(8) -0.012(4) -0.025(6) 0.025(4)
C1O 0.22(2) 0.040(6) 0.33(3) 0.021(12) -0.07(2) 0.002(9)
O1P 0.085(5) 0.093(5) 0.069(4) -0.028(3) -0.010(4) -0.006(4)
C1P 0.120(10) 0.113(9) 0.074(7) -0.038(6) 0.021(7) -0.012(7)
O70 0.038(2) 0.0218(16) 0.0198(16) -0.0016(13) -0.0013(14) 0.0013(14)
O80 0.043(2) 0.0322(19) 0.043(2) -0.0030(17) -0.0025(19) -0.0052(16)

loop_
_atom_type_symbol
_atom_type_description
_atom_type_scat_dispersion_real
_atom_type_scat_dispersion_imag
_atom_type_scat_source
C C 0.0033 0.0016 'International Tables Vol C Tables 4.2.6.8 and 6.1.1.4'
H H 0.0000 0.0000 'International Tables Vol C Tables 4.2.6.8 and 6.1.1.4'
O O 0.0106 0.0060 'International Tables Vol C Tables 4.2.6.8 and 6.1.1.4'
N N 0.0061 0.0033 'International Tables Vol C Tables 4.2.6.8 and 6.1.1.4'
Zn Zn 0.2839 1.4301 'International Tables Vol C Tables 4.2.6.8 and 6.1.1.4'

loop_
_geom_angle_atom_site_label_1
_geom_angle_atom_site_label_2
_geom_angle_atom_site_label_3
_geom_angle
_geom_angle_site_symmetry_1
_geom_angle_site_symmetry_3
O1G Zn1 O7D 94.3(4) . .
O1G Zn1 O1E 83.9(5) . .
O7D Zn1 O1E 87.6(4) . .
O1G Zn1 O10 94.2(3) . .
O7D Zn1 O10 96.7(2) . .
O1E Zn1 O10 175.4(3) . .
O1G Zn1 O1B 167.6(4) . 4_645
O7D Zn1 O1B 95.8(3) . 4_645
O1E Zn1 O1B 89.3(4) . 4_645
O10 Zn1 O1B 91.7(3) . 4_645
O1G Zn1 O1F 85.1(5) . .
O7D Zn1 O1F 177.8(3) . .
O1E Zn1 O1F 90.2(4) . .
O10 Zn1 O1F 85.4(3) . .
O1B Zn1 O1F 84.5(4) 4_645 .
O4D Zn2 O8D 112.5(3) 2_764 .
O4D Zn2 O10 123.4(3) 2_764 .
O8D Zn2 O10 109.9(2) . .
O4D Zn2 O1A 101.2(3) 2_764 3_565
O8D Zn2 O1A 100.4(3) . 3_565
O10 Zn2 O1A 106.1(3) . 3_565
O2B Zn3 O4B 116.6(3) 4_645 1_545
O2B Zn3 O10 115.1(3) 4_645 .
O4B Zn3 O10 109.4(2) 1_545 .
O2B Zn3 O2A 98.8(4) 4_645 3_565
O4B Zn3 O2A 106.0(3) 1_545 3_565
O10 Zn3 O2A 109.8(3) . 3_565
O6 Zn4 O8 98.1(3) . 4_655
O6 Zn4 O1H 91.3(3) . .
O8 Zn4 O1H 86.5(3) 4_655 .
O6 Zn4 O40 93.6(2) . .
O8 Zn4 O40 92.5(2) 4_655 .
O1H Zn4 O40 175.1(3) . .
O6 Zn4 O4A 87.8(4) . .
O8 Zn4 O4A 171.6(4) 4_655 .
O1H Zn4 O4A 87.4(4) . .
O40 Zn4 O4A 93.1(2) . .
O6 Zn4 O1I 173.1(4) . .
O8 Zn4 O1I 87.8(4) 4_655 .
O1H Zn4 O1I 92.6(4) . .
O40 Zn4 O1I 82.6(3) . .
O4A Zn4 O1I 86.6(4) . .
O6D Zn5 O7 106.3(3) . 4_655
O6D Zn5 O40 115.6(3) . .
O7 Zn5 O40 113.3(2) 4_655 .
O6D Zn5 O1D 106.9(3) . 3_465
O7 Zn5 O1D 103.2(3) 4_655 3_465
O40 Zn5 O1D 110.6(3) . 3_465
O3A Zn6 O40 118.8(2) . .
O3A Zn6 O2D 106.9(3) . 3_465
O40 Zn6 O2D 108.7(3) . 3_465
O3A Zn6 O1P 99.7(4) . .
O40 Zn6 O1P 111.5(4) . .
O2D Zn6 O1P 110.9(4) 3_465 .
O3C Zn7 O1J 175.3(3) . .
O3C Zn7 O1L 90.5(3) . .
O1J Zn7 O1L 89.5(3) . .
O3C Zn7 O70 95.6(2) . .
O1J Zn7 O70 89.1(3) . .
O1L Zn7 O70 95.6(3) . .
O3C Zn7 O1K 84.7(3) . .
O1J Zn7 O1K 90.6(4) . .
O1L Zn7 O1K 86.8(4) . .
O70 Zn7 O1K 177.6(3) . .
O3C Zn7 O3 91.5(2) . .
O1J Zn7 O3 88.1(3) . .
O1L Zn7 O3 174.1(3) . .
O70 Zn7 O3 89.8(2) . .
O1K Zn7 O3 87.8(3) . .
O4C Zn8 O70 114.0(3) . .
O4C Zn8 O5A 100.3(3) . .
O70 Zn8 O5A 105.6(2) . .
O4C Zn8 O8C 113.7(3) . 2_675
O70 Zn8 O8C 121.2(3) . 2_675
O5A Zn8 O8C 97.5(3) . 2_675
O4C Zn8 O7C 88.5(3) . 2_675
O70 Zn8 O7C 90.8(2) . 2_675
O5A Zn8 O7C 156.0(3) . 2_675
O8C Zn8 O7C 58.6(3) 2_675 2_675
O4C Zn8 C16C 102.0(3) . 2_675
O70 Zn8 C16C 107.9(3) . 2_675
O5A Zn8 C16C 127.1(3) . 2_675
O8C Zn8 C16C 29.7(3) 2_675 2_675
O7C Zn8 C16C 29.0(3) 2_675 2_675
O2 Zn9 O4 116.3(3) 4_655 .
O2 Zn9 O70 110.9(2) 4_655 .
O4 Zn9 O70 113.7(2) . .
O2 Zn9 O6A 106.6(3) 4_655 .
O4 Zn9 O6A 98.1(3) . .
O70 Zn9 O6A 110.2(2) . .
O8A Zn10 O8B 91.2(4) 3_575 4_655
O8A Zn10 O6B 97.1(4) 3_575 .
O8B Zn10 O6B 167.8(5) 4_655 .
O8A Zn10 O80 96.2(2) 3_575 .
O8B Zn10 O80 96.0(3) 4_655 .
O6B Zn10 O80 92.0(3) . .
O8A Zn10 O1O 90.3(4) 3_575 .
O8B Zn10 O1O 84.9(5) 4_655 .
O6B Zn10 O1O 86.2(4) . .
O80 Zn10 O1O 173.3(4) . .
O8A Zn10 O1N 178.4(4) 3_575 .
O8B Zn10 O1N 88.0(5) 4_655 .
O6B Zn10 O1N 83.5(5) . .
O80 Zn10 O1N 85.2(4) . .
O1O Zn10 O1N 88.2(5) . .
O5C Zn11 O5B 107.8(3) 3_575 .
O5C Zn11 O80 122.1(3) 3_575 .
O5B Zn11 O80 111.2(3) . .
O5C Zn11 O2C 101.9(3) 3_575 .
O5B Zn11 O2C 106.0(3) . .
O80 Zn11 O2C 106.2(3) . .
O7B Zn12 O80 114.0(3) 4_655 .
O7B Zn12 O1C 110.7(3) 4_655 .
O80 Zn12 O1C 111.1(3) . .
O7B Zn12 O1M 103.7(4) 4_655 .
O80 Zn12 O1M 109.8(4) . .
O1C Zn12 O1M 107.0(4) . .
C7 O2 Zn9 119.2(5) . 4_654
C8 O3 Zn7 130.1(6) . .
C8 O4 Zn9 122.5(6) . .
C15 O6 Zn4 125.4(6) . .
C16 O7 Zn5 122.3(6) . 4_654
C16 O8 Zn4 131.1(8) . 4_654
Zn2 O10 Zn3 112.2(3) . .
Zn2 O10 Zn1 114.0(3) . .
Zn3 O10 Zn1 107.6(3) . .
C2 C1 C6 119.5(8) . .
C2 C1 C17 121.0(8) . .
C6 C1 C17 119.5(8) . .
C3 C2 C1 120.4(8) . .
C3 C2 H2 119.8 . .
C1 C2 H2 119.7 . .
C2 C3 C4 119.9(8) . .
C2 C3 C7 120.4(8) . .
C4 C3 C7 119.7(8) . .
C5 C4 C3 120.0(8) . .
C5 C4 H4 120.0 . .
C3 C4 H4 120.0 . .
C6 C5 C4 119.8(8) . .
C6 C5 C8 118.6(8) . .
C4 C5 C8 121.5(8) . .
C5 C6 C1 120.3(8) . .
C5 C6 H6 119.8 . .
C1 C6 H6 119.9 . .
O1 C7 O2 125.5(8) . .
O1 C7 C3 120.8(8) . .
O2 C7 C3 113.7(7) . .
O3 C8 O4 125.7(8) . .
O3 C8 C5 118.2(8) . .
O4 C8 C5 116.1(8) . .
C10 C9 C14 118.8(9) . .
C10 C9 C18 121.0(9) . .
C14 C9 C18 120.1(9) . .
C11 C10 C9 122.3(9) . .
C11 C10 H10 118.8 . .
C9 C10 H10 118.8 . .
C10 C11 C12 118.1(8) . .
C10 C11 C15 121.2(8) . .
C12 C11 C15 120.6(8) . .
C13 C12 C11 120.4(8) . .
C13 C12 H12 119.8 . .
C11 C12 H12 119.8 . .
C14 C13 C12 121.1(9) . .
C14 C13 C16 118.9(8) . .
C12 C13 C16 120.0(8) . .
C13 C14 C9 119.2(9) . .
C13 C14 H14 120.4 . .
C9 C14 H14 120.4 . .
O6 C15 O5 125.3(8) . .
O6 C15 C11 117.0(8) . .
O5 C15 C11 117.6(8) . .
O7 C16 O8 124.7(9) . .
O7 C16 C13 117.6(8) . .
O8 C16 C13 117.6(8) . .
C18 C17 C1 174.0(19) . .
C17 C18 C9 178.3(19) . .
C7A O1A Zn2 135.0(7) . 3_465
C7A O2A Zn3 127.2(6) . 3_465
C8A O3A Zn6 119.3(7) . .
C8A O4A Zn4 137.2(7) . .
C15A O5A Zn8 133.1(6) . .
C15A O6A Zn9 126.7(6) . .
C16A O8A Zn10 125.0(6) . 3_475
C6A C1A C2A 119.5(8) . .
C6A C1A C17A 119.7(9) . .
C2A C1A C17A 120.9(9) . .
C3A C2A C1A 120.5(9) . .
C3A C2A H2A 119.7 . .
C1A C2A H2A 119.7 . .
C2A C3A C4A 119.9(9) . .
C2A C3A C7A 121.3(8) . .
C4A C3A C7A 118.9(8) . .
C5A C4A C3A 120.6(8) . .
C5A C4A H4A 119.7 . .
C3A C4A H4A 119.7 . .
C4A C5A C6A 118.6(9) . .
C4A C5A C8A 122.5(9) . .
C6A C5A C8A 118.8(9) . .
C1A C6A C5A 120.9(9) . .
C1A C6A H6A 119.5 . .
C5A C6A H6A 119.6 . .
O1A C7A O2A 125.7(9) . .
O1A C7A C3A 117.7(9) . .
O2A C7A C3A 116.6(7) . .
O4A C8A O3A 126.4(10) . .
O4A C8A C5A 118.6(9) . .
O3A C8A C5A 114.9(9) . .
C14A C9A C10A 119.3(8) . .
C14A C9A C18A 120.1(9) . .
C10A C9A C18A 120.7(9) . .
C11A C10A C9A 119.0(9) . .
C11A C10A H10A 120.5 . .
C9A C10A H10A 120.6 . .
C12A C11A C10A 120.7(8) . .
C12A C11A C15A 120.6(7) . .
C10A C11A C15A 118.7(8) . .
C13A C12A C11A 121.2(8) . .
C13A C12A H12A 119.4 . .
C11A C12A H12A 119.4 . .
C12A C13A C14A 119.0(8) . .
C12A C13A C16A 121.7(8) . .
C14A C13A C16A 119.4(8) . .
C9A C14A C13A 120.8(9) . .
C9A C14A H14A 119.7 . .
C13A C14A H14A 119.6 . .
O6A C15A O5A 127.6(8) . .
O6A C15A C11A 117.3(7) . .
O5A C15A C11A 115.1(8) . .
O7A C16A O8A 127.2(10) . .
O7A C16A C13A 117.2(9) . .
O8A C16A C13A 115.5(8) . .
C18A C17A C1A 179(2) . .
C17A C18A C9A 175.8(12) . .
C7B O1B Zn1 130.0(7) . 4_664
C7B O2B Zn3 121.2(6) . 4_664
C8B O4B Zn3 119.3(5) . 1_565
C15B O5B Zn11 124.6(7) . .
C15B O6B Zn10 130.9(8) . .
C16B O7B Zn12 123.2(7) . 4_654
C16B O8B Zn10 137.4(7) . 4_654
C2B C1B C6B 119.2(8) . .
C2B C1B C17B 120.4(9) . .
C6B C1B C17B 120.4(9) . .
C1B C2B C3B 120.6(9) . .
C1B C2B H2B 119.7 . .
C3B C2B H2B 119.7 . .
C2B C3B C4B 119.8(8) . .
C2B C3B C7B 119.5(8) . .
C4B C3B C7B 120.7(8) . .
C5B C4B C3B 119.9(8) . .
C5B C4B H4B 120.0 . .
C3B C4B H4B 120.0 . .
C6B C5B C4B 118.8(8) . .
C6B C5B C8B 120.5(8) . .
C4B C5B C8B 120.6(8) . .
C5B C6B C1B 121.7(8) . .
C5B C6B H6B 119.2 . .
C1B C6B H6B 119.2 . .
O1B C7B O2B 127.3(9) . .
O1B C7B C3B 118.1(8) . .
O2B C7B C3B 114.6(8) . .
O3B C8B O4B 126.2(8) . .
O3B C8B C5B 118.4(8) . .
O4B C8B C5B 115.4(7) . .
C10B C9B C14B 118.4(9) . .
C10B C9B C18B 121.7(10) . .
C14B C9B C18B 119.7(10) . .
C9B C10B C11B 122.7(10) . .
C9B C10B H10B 118.7 . .
C11B C10B H10B 118.6 . .
C10B C11B C12B 116.9(10) . .
C10B C11B C15B 122.0(10) . .
C12B C11B C15B 121.1(9) . .
C13B C12B C11B 121.4(9) . .
C13B C12B H12B 119.3 . .
C11B C12B H12B 119.3 . .
C12B C13B C14B 120.5(10) . .
C12B C13B C16B 119.3(10) . .
C14B C13B C16B 120.2(11) . .
C13B C14B C9B 119.8(10) . .
C13B C14B H14B 120.0 . .
C9B C14B H14B 120.1 . .
O6B C15B O5B 124.6(9) . .
O6B C15B C11B 119.2(9) . .
O5B C15B C11B 116.1(9) . .
O7B C16B O8B 126.9(9) . .
O7B C16B C13B 115.4(10) . .
O8B C16B C13B 117.7(9) . .
C18B C17B C1B 177.9(18) . .
C17B C18B C9B 178(2) . .
C7C O1C Zn12 125.6(6) . .
C7C O2C Zn11 125.2(7) . .
C8C O3C Zn7 141.4(6) . .
C8C O4C Zn8 119.7(6) . .
C15C O5C Zn11 117.1(8) . 3_475
C16C O7C Zn8 80.1(6) . 2_674
C16C O8C Zn8 99.7(7) . 2_674
C2C C1C C6C 118.4(9) . .
C2C C1C C17C 124.7(9) . .
C6C C1C C17C 116.9(9) . .
C3C C2C C1C 121.3(8) . .
C3C C2C H2C 119.4 . .
C1C C2C H2C 119.4 . .
C2C C3C C4C 121.2(8) . .
C2C C3C C7C 121.2(8) . .
C4C C3C C7C 117.6(8) . .
C3C C4C C5C 118.6(9) . .
C3C C4C H4C 120.7 . .
C5C C4C H4C 120.7 . .
C6C C5C C4C 119.6(8) . .
C6C C5C C8C 120.7(8) . .
C4C C5C C8C 119.6(8) . .
C5C C6C C1C 120.8(8) . .
C5C C6C H6C 119.6 . .
C1C C6C H6C 119.6 . .
O2C C7C O1C 127.0(9) . .
O2C C7C C3C 117.1(9) . .
O1C C7C C3C 115.9(9) . .
O3C C8C O4C 126.3(9) . .
O3C C8C C5C 117.6(8) . .
O4C C8C C5C 116.1(8) . .
C10C C9C C14C 119.1(9) . .
C10C C9C C18C 118.1(10) . .
C14C C9C C18C 122.8(9) . .
C9C C10C C11C 120.6(10) . .
C9C C10C H10C 119.7 . .
C11C C10C H10C 119.7 . .
C12C C11C C10C 119.7(10) . .
C12C C11C C15C 120.7(9) . .
C10C C11C C15C 119.5(10) . .
C11C C12C C13C 120.5(9) . .
C11C C12C H12C 119.7 . .
C13C C12C H12C 119.7 . .
C14C C13C C12C 120.7(9) . .
C14C C13C C16C 121.0(9) . .
C12C C13C C16C 118.3(9) . .
C13C C14C C9C 119.2(9) . .
C13C C14C H14C 120.4 . .
C9C C14C H14C 120.4 . .
O5C C15C O6C 123.6(13) . .
O5C C15C C11C 118.0(10) . .
O6C C15C C11C 118.4(12) . .
O7C C16C O8C 121.5(10) . .
O7C C16C C13C 120.6(10) . .
O8C C16C C13C 117.9(9) . .
O7C C16C Zn8 70.9(6) . 2_674
O8C C16C Zn8 50.6(5) . 2_674
C13C C16C Zn8 168.2(7) . 2_674
C18C C17C C1C 171.8(12) . .
C17C C18C C9C 170.4(12) . .
Zn6 O40 Zn5 110.7(3) . .
Zn6 O40 Zn4 111.3(3) . .
Zn5 O40 Zn4 114.0(3) . .
C7D O1D Zn5 126.7(7) . 3_565
C7D O2D Zn6 133.7(7) . 3_565
C8D O4D Zn2 107.0(7) . 2_765
C15D O6D Zn5 108.6(6) . .
C16D O7D Zn1 136.2(6) . .
C16D O8D Zn2 122.3(6) . .
C6D C1D C2D 118.6(10) . .
C6D C1D C17D 124.5(10) . .
C2D C1D C17D 116.9(10) . .
C3D C2D C1D 119.9(10) . .
C3D C2D H2D 120.1 . .
C1D C2D H2D 120.0 . .
C4D C3D C2D 120.7(9) . .
C4D C3D C7D 122.3(9) . .
C2D C3D C7D 116.9(9) . .
C3D C4D C5D 120.1(10) . .
C3D C4D H4D 120.0 . .
C5D C4D H4D 119.9 . .
C4D C5D C6D 119.2(10) . .
C4D C5D C8D 119.7(10) . .
C6D C5D C8D 121.0(9) . .
C1D C6D C5D 121.2(9) . .
C1D C6D H6D 119.4 . .
C5D C6D H6D 119.4 . .
O2D C7D O1D 126.8(9) . .
O2D C7D C3D 116.4(9) . .
O1D C7D C3D 116.7(9) . .
O3D C8D O4D 122.7(11) . .
O3D C8D C5D 120.0(10) . .
O4D C8D C5D 117.2(10) . .
C14D C9D C10D 118.8(9) . .
C14D C9D C18D 120.1(9) . .
C10D C9D C18D 121.1(9) . .
C11D C10D C9D 120.7(9) . .
C11D C10D H10D 119.6 . .
C9D C10D H10D 119.6 . .
C10D C11D C12D 119.5(8) . .
C10D C11D C15D 121.5(8) . .
C12D C11D C15D 119.0(9) . .
C13D C12D C11D 120.3(9) . .
C13D C12D H12D 119.9 . .
C11D C12D H12D 119.9 . .
C14D C13D C12D 119.2(8) . .
C14D C13D C16D 121.0(8) . .
C12D C13D C16D 119.8(9) . .
C9D C14D C13D 121.5(9) . .
C9D C14D H14D 119.2 . .
C13D C14D H14D 119.2 . .
O5D C15D O6D 124.0(9) . .
O5D C15D C11D 120.7(9) . .
O6D C15D C11D 115.3(9) . .
O7D C16D O8D 126.5(8) . .
O7D C16D C13D 118.8(8) . .
O8D C16D C13D 114.7(8) . .
C18D C17D C1D 171.5(11) . .
C17D C18D C9D 174.4(11) . .
C1E O1E Zn1 121(2) . .
O1E C1E N1E 105(4) . .
O1E C1E H1E 127.1 . .
N1E C1E H1E 127.8 . .
C1F O1F Zn1 123.5(11) . .
O1F C1F N1F 128(2) . .
O1F C1F H1F 115.4 . .
N1F C1F H1F 116.1 . .
C1G O1G Zn1 125.7(10) . .
C1G N1G C3G 115.5(19) . .
C1G N1G C2G 121.3(18) . .
C3G N1G C2G 123(2) . .
O1G C1G N1G 123.8(16) . .
O1G C1G H1G 118.0 . .
N1G C1G H1G 118.2 . .
C1H O1H Zn4 124.4(9) . .
C1H N1H C2H 116(2) . .
C1H N1H C3H 123.3(18) . .
C2H N1H C3H 120(2) . .
O1H C1H N1H 120.1(15) . .
O1H C1H H1H 119.8 . .
N1H C1H H1H 120.1 . .
N1H C2H C4H 109(3) . .
C1I O1I Zn4 124.7(11) . .
O1I C1I N1I 127(2) . .
O1I C1I H1I 115.9 . .
N1I C1I H1I 117.0 . .
C1J O1J Zn7 124.9(9) . .
C1J N1J C2J 115.4(19) . .
O1J C1J N1J 128.0(14) . .
O1J C1J H1J 116.1 . .
N1J C1J H1J 115.8 . .
C1K O1K Zn7 119.4(8) . .
C1K N1K C2K 119.9(14) . .
C1K N1K C4K 123.3(14) . .
C2K N1K C4K 115.4(14) . .
O1K C1K N1K 125.1(13) . .
O1K C1K H1K 117.4 . .
N1K C1K H1K 117.5 . .
N1K C2K C3K 110.5(13) . .
N1K C2K H2K1 109.7 . .
C3K C2K H2K1 109.4 . .
N1K C2K H2K2 109.5 . .
C3K C2K H2K2 109.6 . .
H2K1 C2K H2K2 108.1 . .
C2K C3K H3K1 109.4 . .
C2K C3K H3K2 109.6 . .
H3K1 C3K H3K2 109.4 . .
C2K C3K H3K3 109.5 . .
H3K1 C3K H3K3 109.4 . .
H3K2 C3K H3K3 109.4 . .
N1K C4K C5K 107.1(17) . .
N1K C4K H4K1 110.2 . .
C5K C4K H4K1 110.3 . .
N1K C4K H4K2 110.4 . .
C5K C4K H4K2 110.5 . .
H4K1 C4K H4K2 108.4 . .
C4K C5K H5K1 110.1 . .
C4K C5K H5K2 109.2 . .
H5K1 C5K H5K2 109.3 . .
C4K C5K H5K3 109.6 . .
H5K1 C5K H5K3 109.3 . .
H5K2 C5K H5K3 109.3 . .
C1L O1L Zn7 123.7(7) . .
C1L N1L C3L 116.3(12) . .
C1L N1L C2L 121.7(10) . .
C3L N1L C2L 114.7(13) . .
O1L C1L N1L 123.6(12) . .
O1L C1L H1L 118.2 . .
N1L C1L H1L 118.2 . .
N1L C2L C4L 102.5(17) . .
N1L C2L H2L1 111.3 . .
C4L C2L H2L1 111.4 . .
N1L C2L H2L2 111.5 . .
C4L C2L H2L2 111.0 . .
H2L1 C2L H2L2 109.2 . .
N1L C3L C5L 100.3(16) . .
N1L C3L H3L1 112.2 . .
C5L C3L H3L1 112.5 . .
N1L C3L H3L2 111.2 . .
C5L C3L H3L2 111.1 . .
H3L1 C3L H3L2 109.4 . .
C2L C4L H4L1 109.3 . .
C2L C4L H4L2 109.5 . .
H4L1 C4L H4L2 109.4 . .
C2L C4L H4L3 109.8 . .
H4L1 C4L H4L3 109.4 . .
H4L2 C4L H4L3 109.4 . .
C3L C5L H5L1 109.7 . .
C3L C5L H5L2 108.6 . .
H5L1 C5L H5L2 109.4 . .
C3L C5L H5L3 110.2 . .
H5L1 C5L H5L3 109.4 . .
H5L2 C5L H5L3 109.5 . .
C1M O1M Zn12 125.1(8) . .
C1M N1M C3M 119.4(10) . .
C1M N1M C2M 120.8(10) . .
C3M N1M C2M 119.6(10) . .
O1M C1M N1M 124.0(12) . .
O1M C1M H1M 118.0 . .
N1M C1M H1M 118.0 . .
N1M C2M C5M 110.3(13) . .
N1M C2M H2M1 109.6 . .
C5M C2M H2M1 109.4 . .
N1M C2M H2M2 109.7 . .
C5M C2M H2M2 109.7 . .
H2M1 C2M H2M2 108.2 . .
N1M C3M C4M 109.1(12) . .
N1M C3M H3M1 109.8 . .
C4M C3M H3M1 110.1 . .
N1M C3M H3M2 109.8 . .
C4M C3M H3M2 109.7 . .
H3M1 C3M H3M2 108.3 . .
C3M C4M H4M1 109.3 . .
C3M C4M H4M2 109.5 . .
H4M1 C4M H4M2 109.5 . .
C3M C4M H4M3 109.7 . .
H4M1 C4M H4M3 109.5 . .
H4M2 C4M H4M3 109.5 . .
C2M C5M H5M1 109.7 . .
C2M C5M H5M2 109.8 . .
H5M1 C5M H5M2 109.3 . .
C2M C5M H5M3 109.3 . .
H5M1 C5M H5M3 109.4 . .
H5M2 C5M H5M3 109.3 . .
C1N O1N Zn10 120.6(13) . .
O1N C1N N1N 117(2) . .
O1N C1N H1N 121.0 . .
N1N C1N H1N 121.8 . .
C1O O1O Zn10 121.5(10) . .
C1O N1O C2O 122(2) . .
C1O N1O C3O 121(2) . .
C2O N1O C3O 112(2) . .
O1O C1O N1O 111.6(17) . .
O1O C1O H1O 124.5 . .
N1O C1O H1O 123.9 . .
N1O C2O C5O 95(3) . .
N1O C2O H2O1 111.8 . .
C5O C2O H2O1 111.1 . .
N1O C2O H2O2 114.0 . .
C5O C2O H2O2 115.0 . .
H2O1 C2O H2O2 109.6 . .
N1O C3O C4O 98(3) . .
N1O C3O H3O1 111.9 . .
C4O C3O H3O1 109.8 . .
N1O C3O H3O2 112.3 . .
C4O C3O H3O2 114.7 . .
H3O1 C3O H3O2 109.9 . .
C3O C4O H4O1 117.1 . .
C3O C4O H4O2 122.4 . .
H4O1 C4O H4O2 99.1 . .
C3O C4O H4O3 116.5 . .
H4O1 C4O H4O3 100.2 . .
H4O2 C4O H4O3 97.5 . .
C2O C5O H5O1 113.8 . .
C2O C5O H5O2 109.0 . .
H5O1 C5O H5O2 108.9 . .
C2O C5O H5O3 108.8 . .
H5O1 C5O H5O3 107.7 . .
H5O2 C5O H5O3 108.6 . .
C1P O1P Zn6 125.2(9) . .
C1P N1P1 C2P 125(3) . .
C1P N1P2 C3P 121(2) . .
C1P N1P2 C2P 111.3(18) . .
C3P N1P2 C2P 115(2) . .
O1P C1P N1P1 119.7(19) . .
O1P C1P N1P2 124.4(15) . .
N1P1 C1P N1P2 43.4(17) . .
O1P C1P H1P 120.2 . .
N1P1 C1P H1P 120.0 . .
N1P2 C1P H1P 98.9 . .
N1P1 C2P N1P2 31.0(15) . .
Zn9 O70 Zn8 112.2(3) . .
Zn9 O70 Zn7 109.0(2) . .
Zn8 O70 Zn7 113.2(2) . .
Zn12 O80 Zn11 108.0(3) . .
Zn12 O80 Zn10 114.0(3) . .
Zn11 O80 Zn10 114.1(3) . .

loop_
_geom_bond_atom_site_label_1
_geom_bond_atom_site_label_2
_geom_bond_distance
_geom_bond_site_symmetry_2
Zn1 O1G 2.033(10) .
Zn1 O7D 2.056(6) .
Zn1 O1E 2.080(11) .
Zn1 O10 2.097(6) .
Zn1 O1B 2.120(7) 4_645
Zn1 O1F 2.139(10) .
Zn2 O4D 1.947(8) 2_764
Zn2 O8D 1.948(7) .
Zn2 O10 1.970(6) .
Zn2 O1A 1.984(7) 3_565
Zn3 O2B 1.922(6) 4_645
Zn3 O4B 1.933(6) 1_545
Zn3 O10 1.977(5) .
Zn3 O2A 1.990(7) 3_565
Zn4 O6 2.043(7) .
Zn4 O8 2.075(8) 4_655
Zn4 O1H 2.080(8) .
Zn4 O40 2.087(5) .
Zn4 O4A 2.125(9) .
Zn4 O1I 2.141(10) .
Zn5 O6D 1.941(6) .
Zn5 O7 1.953(6) 4_655
Zn5 O40 1.957(6) .
Zn5 O1D 1.982(7) 3_465
Zn6 O3A 1.928(7) .
Zn6 O40 1.934(6) .
Zn6 O2D 1.932(8) 3_465
Zn6 O1P 1.971(10) .
Zn7 O3C 2.064(6) .
Zn7 O1J 2.067(8) .
Zn7 O1L 2.084(8) .
Zn7 O70 2.099(5) .
Zn7 O1K 2.104(8) .
Zn7 O3 2.164(6) .
Zn8 O4C 1.954(7) .
Zn8 O70 1.969(5) .
Zn8 O5A 1.995(6) .
Zn8 O8C 1.996(8) 2_675
Zn8 O7C 2.441(9) 2_675
Zn8 C16C 2.545(11) 2_675
Zn9 O2 1.922(6) 4_655
Zn9 O4 1.938(6) .
Zn9 O70 1.961(5) .
Zn9 O6A 1.985(7) .
Zn10 O8A 2.011(7) 3_575
Zn10 O8B 2.040(10) 4_655
Zn10 O6B 2.054(10) .
Zn10 O80 2.077(6) .
Zn10 O1O 2.117(10) .
Zn10 O1N 2.161(11) .
Zn11 O5C 1.917(8) 3_575
Zn11 O5B 1.926(8) .
Zn11 O80 1.958(6) .
Zn11 O2C 1.995(7) .
Zn12 O7B 1.907(8) 4_655
Zn12 O80 1.943(6) .
Zn12 O1C 1.949(7) .
Zn12 O1M 1.962(9) .
O1 C7 1.217(11) .
O2 C7 1.307(11) .
O2 Zn9 1.922(6) 4_654
O3 C8 1.258(10) .
O4 C8 1.265(11) .
O5 C15 1.260(11) .
O6 C15 1.243(12) .
O7 C16 1.271(11) .
O7 Zn5 1.953(6) 4_654
O8 C16 1.280(12) .
O8 Zn4 2.075(8) 4_654
O10 H10E 0.8500 .
C1 C2 1.398(13) .
C1 C6 1.394(13) .
C1 C17 1.452(13) .
C2 C3 1.371(13) .
C2 H2 0.9300 .
C3 C4 1.399(13) .
C3 C7 1.500(12) .
C4 C5 1.393(13) .
C4 H4 0.9300 .
C5 C6 1.381(13) .
C5 C8 1.500(12) .
C6 H6 0.9300 .
C9 C10 1.392(14) .
C9 C14 1.403(14) .
C9 C18 1.416(12) .
C10 C11 1.373(12) .
C10 H10 0.9300 .
C11 C12 1.406(13) .
C11 C15 1.502(12) .
C12 C13 1.376(13) .
C12 H12 0.9300 .
C13 C14 1.386(13) .
C13 C16 1.498(13) .
C14 H14 0.9300 .
C17 C18 1.184(14) .
O1A C7A 1.243(10) .
O1A Zn2 1.984(7) 3_465
O2A C7A 1.265(12) .
O2A Zn3 1.990(7) 3_465
O3A C8A 1.268(12) .
O4A C8A 1.218(14) .
O5A C15A 1.242(10) .
O6A C15A 1.236(12) .
O7A C16A 1.226(12) .
O8A C16A 1.272(13) .
O8A Zn10 2.011(7) 3_475
C1A C6A 1.372(15) .
C1A C2A 1.389(14) .
C1A C17A 1.418(13) .
C2A C3A 1.370(12) .
C2A H2A 0.9300 .
C3A C4A 1.398(14) .
C3A C7A 1.498(13) .
C4A C5A 1.371(15) .
C4A H4A 0.9300 .
C5A C6A 1.412(13) .
C5A C8A 1.498(14) .
C6A H6A 0.9300 .
C9A C14A 1.383(14) .
C9A C10A 1.405(14) .
C9A C18A 1.426(12) .
C10A C11A 1.391(12) .
C10A H10A 0.9300 .
C11A C12A 1.375(14) .
C11A C15A 1.539(12) .
C12A C13A 1.360(13) .
C12A H12A 0.9300 .
C13A C14A 1.408(12) .
C13A C16A 1.525(14) .
C14A H14A 0.9300 .
C17A C18A 1.208(14) .
O1B C7B 1.230(11) .
O1B Zn1 2.120(7) 4_664
O2B C7B 1.281(12) .
O2B Zn3 1.922(6) 4_664
O3B C8B 1.252(11) .
O4B C8B 1.281(11) .
O4B Zn3 1.933(6) 1_565
O5B C15B 1.268(12) .
O6B C15B 1.243(13) .
O7B C16B 1.277(12) .
O7B Zn12 1.907(8) 4_654
O8B C16B 1.248(13) .
O8B Zn10 2.040(10) 4_654
C1B C2B 1.379(15) .
C1B C6B 1.386(13) .
C1B C17B 1.411(12) .
C2B C3B 1.396(13) .
C2B H2B 0.9300 .
C3B C4B 1.403(13) .
C3B C7B 1.522(13) .
C4B C5B 1.393(13) .
C4B H4B 0.9300 .
C5B C6B 1.395(12) .
C5B C8B 1.506(12) .
C6B H6B 0.9300 .
C9B C10B 1.353(16) .
C9B C14B 1.418(15) .
C9B C18B 1.435(14) .
C10B C11B 1.395(14) .
C10B H10B 0.9300 .
C11B C12B 1.397(16) .
C11B C15B 1.456(15) .
C12B C13B 1.363(16) .
C12B H12B 0.9300 .
C13B C14B 1.363(15) .
C13B C16B 1.498(16) .
C14B H14B 0.9300 .
C17B C18B 1.210(14) .
O1C C7C 1.269(13) .
O2C C7C 1.238(13) .
O3C C8C 1.230(12) .
O4C C8C 1.266(11) .
O5C C15C 1.238(14) .
O5C Zn11 1.917(8) 3_475
O6C C15C 1.232(18) .
O7C C16C 1.251(14) .
O7C Zn8 2.441(9) 2_674
O8C C16C 1.278(13) .
O8C Zn8 1.996(8) 2_674
C1C C2C 1.377(14) .
C1C C6C 1.418(13) .
C1C C17C 1.427(15) .
C2C C3C 1.356(14) .
C2C H2C 0.9300 .
C3C C4C 1.404(12) .
C3C C7C 1.546(13) .
C4C C5C 1.404(13) .
C4C H4C 0.9300 .
C5C C6C 1.378(13) .
C5C C8C 1.501(12) .
C6C H6C 0.9300 .
C9C C10C 1.392(15) .
C9C C14C 1.408(15) .
C9C C18C 1.443(16) .
C10C C11C 1.389(15) .
C10C H10C 0.9300 .
C11C C12C 1.361(15) .
C11C C15C 1.496(15) .
C12C C13C 1.391(13) .
C12C H12C 0.9300 .
C13C C14C 1.376(14) .
C13C C16C 1.502(14) .
C14C H14C 0.9300 .
C16C Zn8 2.545(11) 2_674
C17C C18C 1.184(16) .
O40 H40A 0.8500 .
O1D C7D 1.265(12) .
O1D Zn5 1.982(7) 3_565
O2D C7D 1.256(13) .
O2D Zn6 1.932(8) 3_565
O3D C8D 1.229(14) .
O4D C8D 1.277(13) .
O4D Zn2 1.947(8) 2_765
O5D C15D 1.227(13) .
O6D C15D 1.290(12) .
O7D C16D 1.222(12) .
O8D C16D 1.278(12) .
C1D C6D 1.373(15) .
C1D C2D 1.413(14) .
C1D C17D 1.423(16) .
C2D C3D 1.384(14) .
C2D H2D 0.9300 .
C3D C4D 1.369(14) .
C3D C7D 1.515(13) .
C4D C5D 1.388(15) .
C4D H4D 0.9300 .
C5D C6D 1.398(15) .
C5D C8D 1.495(15) .
C6D H6D 0.9300 .
C9D C14D 1.370(14) .
C9D C10D 1.403(14) .
C9D C18D 1.447(16) .
C10D C11D 1.372(14) .
C10D H10D 0.9300 .
C11D C12D 1.399(12) .
C11D C15D 1.497(13) .
C12D C13D 1.383(13) .
C12D H12D 0.9300 .
C13D C14D 1.386(14) .
C13D C16D 1.510(12) .
C14D H14D 0.9300 .
C17D C18D 1.186(16) .
O1E C1E 1.228(10) .
N1E C1E 1.304(10) .
C1E H1E 0.9300 .
O1F C1F 1.204(9) .
N1F C1F 1.310(9) .
C1F H1F 0.9300 .
O1G C1G 1.173(9) .
N1G C1G 1.309(9) .
N1G C3G 1.472(10) .
N1G C2G 1.502(10) .
C1G H1G 0.9300 .
O1H C1H 1.194(9) .
N1H C1H 1.320(9) .
N1H C2H 1.500(10) .
N1H C3H 1.504(10) .
C1H H1H 0.9300 .
C2H C4H 1.546(10) .
O1I C1I 1.204(9) .
N1I C1I 1.322(10) .
C1I H1I 0.9300 .
O1J C1J 1.222(9) .
N1J C1J 1.293(9) .
N1J C2J 1.517(10) .
C1J H1J 0.9300 .
O1K C1K 1.216(9) .
N1K C1K 1.281(9) .
N1K C2K 1.490(10) .
N1K C4K 1.505(10) .
C1K H1K 0.9300 .
C2K C3K 1.537(9) .
C2K H2K1 0.9700 .
C2K H2K2 0.9700 .
C3K H3K1 0.9604 .
C3K H3K2 0.9605 .
C3K H3K3 0.9604 .
C4K C5K 1.534(10) .
C4K H4K1 0.9700 .
C4K H4K2 0.9700 .
C5K H5K1 0.9618 .
C5K H5K2 0.9616 .
C5K H5K3 0.9617 .
O1L C1L 1.237(8) .
N1L C1L 1.321(9) .
N1L C3L 1.510(9) .
N1L C2L 1.515(9) .
C1L H1L 0.9300 .
C2L C4L 1.539(10) .
C2L H2L1 0.9700 .
C2L H2L2 0.9700 .
C3L C5L 1.519(10) .
C3L H3L1 0.9700 .
C3L H3L2 0.9700 .
C4L H4L1 0.9606 .
C4L H4L2 0.9606 .
C4L H4L3 0.9606 .
C5L H5L1 0.9603 .
C5L H5L2 0.9602 .
C5L H5L3 0.9603 .
O1M C1M 1.236(9) .
N1M C1M 1.292(9) .
N1M C3M 1.486(9) .
N1M C2M 1.491(9) .
C1M H1M 0.9300 .
C2M C5M 1.501(10) .
C2M H2M1 0.9700 .
C2M H2M2 0.9700 .
C3M C4M 1.538(9) .
C3M H3M1 0.9700 .
C3M H3M2 0.9700 .
C4M H4M1 0.9601 .
C4M H4M2 0.9601 .
C4M H4M3 0.9601 .
C5M H5M1 0.9613 .
C5M H5M2 0.9614 .
C5M H5M3 0.9613 .
O1N C1N 1.200(10) .
N1N C1N 1.294(10) .
C1N H1N 0.9300 .
O1O C1O 1.205(10) .
N1O C1O 1.326(10) .
N1O C2O 1.499(10) .
N1O C3O 1.504(10) .
C1O H1O 0.9300 .
C2O C5O 1.544(8) .
C2O H2O1 0.9700 .
C2O H2O2 0.9700 .
C3O C4O 1.548(10) .
C3O H3O1 0.9700 .
C3O H3O2 0.9700 .
C4O H4O1 1.0449 .
C4O H4O2 1.0842 .
C4O H4O3 1.0406 .
C5O H5O1 0.9752 .
C5O H5O2 0.9695 .
C5O H5O3 0.9693 .
O1P C1P 1.234(9) .
N1P1 C1P 1.303(10) .
N1P1 C2P 1.67(5) .
N1P2 C1P 1.307(9) .
N1P2 C3P 1.516(10) .
N1P2 C2P 1.87(4) .
C1P H1P 0.9300 .
O70 H70A 0.8500 .
O80 H80A 0.8500 .

loop_
_geom_torsion_atom_site_label_1
_geom_torsion_atom_site_label_2
_geom_torsion_atom_site_label_3
_geom_torsion_atom_site_label_4
_geom_torsion
_geom_torsion_site_symmetry_1
_geom_torsion_site_symmetry_4
O3C Zn7 O3 C8 -157.6(9) . .
O1J Zn7 O3 C8 27.1(9) . .
O1L Zn7 O3 C8 93(2) . .
O70 Zn7 O3 C8 -62.0(9) . .
O1K Zn7 O3 C8 117.7(9) . .
O2 Zn9 O4 C8 -144.7(8) 4_655 .
O70 Zn9 O4 C8 -14.0(9) . .
O6A Zn9 O4 C8 102.2(8) . .
O8 Zn4 O6 C15 114.0(9) 4_655 .
O1H Zn4 O6 C15 -159.3(9) . .
O40 Zn4 O6 C15 21.0(9) . .
O4A Zn4 O6 C15 -72.0(9) . .
O1I Zn4 O6 C15 -35(3) . .
O4D Zn2 O10 Zn3 111.3(3) 2_764 .
O8D Zn2 O10 Zn3 -112.1(3) . .
O1A Zn2 O10 Zn3 -4.3(4) 3_565 .
O4D Zn2 O10 Zn1 -126.1(3) 2_764 .
O8D Zn2 O10 Zn1 10.5(3) . .
O1A Zn2 O10 Zn1 118.3(3) 3_565 .
O2B Zn3 O10 Zn2 103.2(4) 4_645 .
O4B Zn3 O10 Zn2 -123.3(3) 1_545 .
O2A Zn3 O10 Zn2 -7.2(4) 3_565 .
O2B Zn3 O10 Zn1 -23.0(4) 4_645 .
O4B Zn3 O10 Zn1 110.6(3) 1_545 .
O2A Zn3 O10 Zn1 -133.4(3) 3_565 .
O1G Zn1 O10 Zn2 106.7(4) . .
O7D Zn1 O10 Zn2 11.8(3) . .
O1E Zn1 O10 Zn2 173(5) . .
O1B Zn1 O10 Zn2 -84.2(3) 4_645 .
O1F Zn1 O10 Zn2 -168.6(4) . .
O1G Zn1 O10 Zn3 -128.2(4) . .
O7D Zn1 O10 Zn3 136.9(3) . .
O1E Zn1 O10 Zn3 -62(5) . .
O1B Zn1 O10 Zn3 40.9(3) 4_645 .
O1F Zn1 O10 Zn3 -43.5(4) . .
C6 C1 C2 C3 0(2) . .
C17 C1 C2 C3 -177.7(14) . .
C1 C2 C3 C4 0.2(19) . .
C1 C2 C3 C7 179.2(12) . .
C2 C3 C4 C5 -0.5(17) . .
C7 C3 C4 C5 -179.5(10) . .
C3 C4 C5 C6 0.8(17) . .
C3 C4 C5 C8 -176.8(10) . .
C4 C5 C6 C1 -0.9(19) . .
C8 C5 C6 C1 176.7(12) . .
C2 C1 C6 C5 1(2) . .
C17 C1 C6 C5 178.1(14) . .
Zn9 O2 C7 O1 0.0(16) 4_654 .
Zn9 O2 C7 C3 178.9(7) 4_654 .
C2 C3 C7 O1 -173.1(12) . .
C4 C3 C7 O1 5.9(17) . .
C2 C3 C7 O2 8.0(16) . .
C4 C3 C7 O2 -173.0(10) . .
Zn7 O3 C8 O4 32.0(17) . .
Zn7 O3 C8 C5 -146.0(8) . .
Zn9 O4 C8 O3 14.1(16) . .
Zn9 O4 C8 C5 -167.9(7) . .
C6 C5 C8 O3 177.1(11) . .
C4 C5 C8 O3 -5.3(16) . .
C6 C5 C8 O4 -1.1(16) . .
C4 C5 C8 O4 176.5(10) . .
C14 C9 C10 C11 2(2) . .
C18 C9 C10 C11 179.9(14) . .
C9 C10 C11 C12 -1(2) . .
C9 C10 C11 C15 -178.0(13) . .
C10 C11 C12 C13 0.1(19) . .
C15 C11 C12 C13 176.9(12) . .
C11 C12 C13 C14 1(2) . .
C11 C12 C13 C16 -177.6(12) . .
C12 C13 C14 C9 0(2) . .
C16 C13 C14 C9 178.0(13) . .
C10 C9 C14 C13 -1(2) . .
C18 C9 C14 C13 -179.2(15) . .
Zn4 O6 C15 O5 -29.1(18) . .
Zn4 O6 C15 C11 148.4(8) . .
C10 C11 C15 O6 8.1(18) . .
C12 C11 C15 O6 -168.6(11) . .
C10 C11 C15 O5 -174.3(12) . .
C12 C11 C15 O5 9.1(18) . .
Zn5 O7 C16 O8 3.8(17) 4_654 .
Zn5 O7 C16 C13 -174.9(8) 4_654 .
Zn4 O8 C16 O7 -51.3(17) 4_654 .
Zn4 O8 C16 C13 127.4(10) 4_654 .
C14 C13 C16 O7 170.4(12) . .
C12 C13 C16 O7 -11.5(18) . .
C14 C13 C16 O8 -8.4(19) . .
C12 C13 C16 O8 169.7(12) . .
C2 C1 C17 C18 -111(15) . .
C6 C1 C17 C18 72(16) . .
C1 C17 C18 C9 -141(100) . .
C10 C9 C18 C17 64(100) . .
C14 C9 C18 C17 -117(100) . .
O40 Zn6 O3A C8A 13.8(11) . .
O2D Zn6 O3A C8A 137.1(9) 3_465 .
O1P Zn6 O3A C8A -107.4(9) . .
O6 Zn4 O4A C8A 142.7(15) . .
O8 Zn4 O4A C8A -82(2) 4_655 .
O1H Zn4 O4A C8A -125.9(15) . .
O40 Zn4 O4A C8A 49.3(15) . .
O1I Zn4 O4A C8A -33.1(15) . .
O4C Zn8 O5A C15A 138.2(9) . .
O70 Zn8 O5A C15A 19.5(10) . .
O8C Zn8 O5A C15A -105.9(10) 2_675 .
O7C Zn8 O5A C15A -112.0(9) 2_675 .
C16C Zn8 O5A C15A -108.2(9) 2_675 .
O2 Zn9 O6A C15A 142.9(9) 4_655 .
O4 Zn9 O6A C15A -96.5(9) . .
O70 Zn9 O6A C15A 22.5(9) . .
C6A C1A C2A C3A 2(2) . .
C17A C1A C2A C3A -177.6(15) . .
C1A C2A C3A C4A -2.0(19) . .
C1A C2A C3A C7A 178.1(12) . .
C2A C3A C4A C5A 1.2(18) . .
C7A C3A C4A C5A -178.8(11) . .
C3A C4A C5A C6A -0.9(19) . .
C3A C4A C5A C8A -177.8(11) . .
C2A C1A C6A C5A -2(2) . .
C17A C1A C6A C5A 177.8(15) . .
C4A C5A C6A C1A 1(2) . .
C8A C5A C6A C1A 178.4(13) . .
Zn2 O1A C7A O2A 2.1(18) 3_465 .
Zn2 O1A C7A C3A -177.6(8) 3_465 .
Zn3 O2A C7A O1A 18.7(16) 3_465 .
Zn3 O2A C7A C3A -161.7(7) 3_465 .
C2A C3A C7A O1A -178.5(11) . .
C4A C3A C7A O1A 1.5(15) . .
C2A C3A C7A O2A 1.8(16) . .
C4A C3A C7A O2A -178.2(10) . .
Zn4 O4A C8A O3A -37(2) . .
Zn4 O4A C8A C5A 142.1(10) . .
Zn6 O3A C8A O4A -2.6(19) . .
Zn6 O3A C8A C5A 178.3(8) . .
C4A C5A C8A O4A 170.3(13) . .
C6A C5A C8A O4A -7(2) . .
C4A C5A C8A O3A -10.5(18) . .
C6A C5A C8A O3A 172.7(12) . .
C14A C9A C10A C11A 0(2) . .
C18A C9A C10A C11A 179.5(14) . .
C9A C10A C11A C12A 2.0(18) . .
C9A C10A C11A C15A -179.8(11) . .
C10A C11A C12A C13A -1.6(18) . .
C15A C11A C12A C13A -179.8(10) . .
C11A C12A C13A C14A -0.5(18) . .
C11A C12A C13A C16A 179.1(11) . .
C10A C9A C14A C13A -2(2) . .
C18A C9A C14A C13A 178.5(14) . .
C12A C13A C14A C9A 2(2) . .
C16A C13A C14A C9A -177.4(12) . .
Zn9 O6A C15A O5A -15.0(16) . .
Zn9 O6A C15A C11A 162.2(7) . .
Zn8 O5A C15A O6A -9.2(17) . .
Zn8 O5A C15A C11A 173.6(7) . .
C12A C11A C15A O6A 175.2(10) . .
C10A C11A C15A O6A -3.1(15) . .
C12A C11A C15A O5A -7.3(15) . .
C10A C11A C15A O5A 174.4(10) . .
Zn10 O8A C16A O7A -21.5(18) 3_475 .
Zn10 O8A C16A C13A 162.3(8) 3_475 .
C12A C13A C16A O7A 4.2(18) . .
C14A C13A C16A O7A -176.2(12) . .
C12A C13A C16A O8A -179.2(11) . .
C14A C13A C16A O8A 0.4(17) . .
C6A C1A C17A C18A 14(89) . .
C2A C1A C17A C18A -166(100) . .
C1A C17A C18A C9A 153(83) . .
C14A C9A C18A C17A 7(27) . .
C10A C9A C18A C17A -172(100) . .
O5C Zn11 O5B C15B -129.8(10) 3_575 .
O80 Zn11 O5B C15B 6.6(11) . .
O2C Zn11 O5B C15B 121.6(10) . .
O8A Zn10 O6B C15B 156.7(11) 3_575 .
O8B Zn10 O6B C15B -70.6(19) 4_655 .
O80 Zn10 O6B C15B 60.2(11) . .
O1O Zn10 O6B C15B -113.4(11) . .
O1N Zn10 O6B C15B -24.8(11) . .
C6B C1B C2B C3B 1(2) . .
C17B C1B C2B C3B -178.2(15) . .
C1B C2B C3B C4B -3(2) . .
C1B C2B C3B C7B -179.9(13) . .
C2B C3B C4B C5B 2(2) . .
C7B C3B C4B C5B 179.0(11) . .
C3B C4B C5B C6B 0.3(19) . .
C3B C4B C5B C8B 178.9(11) . .
C4B C5B C6B C1B -2(2) . .
C8B C5B C6B C1B 179.7(13) . .
C2B C1B C6B C5B 1(2) . .
C17B C1B C6B C5B -179.5(14) . .
Zn1 O1B C7B O2B -36.7(19) 4_664 .
Zn1 O1B C7B C3B 140.4(9) 4_664 .
Zn3 O2B C7B O1B -7.8(18) 4_664 .
Zn3 O2B C7B C3B 175.0(8) 4_664 .
C2B C3B C7B O1B -176.6(12) . .
C4B C3B C7B O1B 6.3(18) . .
C2B C3B C7B O2B 0.8(17) . .
C4B C3B C7B O2B -176.3(12) . .
Zn3 O4B C8B O3B -0.9(17) 1_565 .
Zn3 O4B C8B C5B 178.8(8) 1_565 .
C6B C5B C8B O3B 174.2(13) . .
C4B C5B C8B O3B -4.3(18) . .
C6B C5B C8B O4B -5.5(17) . .
C4B C5B C8B O4B 176.0(11) . .
C14B C9B C10B C11B 3(2) . .
C18B C9B C10B C11B 179.6(17) . .
C9B C10B C11B C12B -3(2) . .
C9B C10B C11B C15B 178.8(15) . .
C10B C11B C12B C13B 0(2) . .
C15B C11B C12B C13B 178.1(15) . .
C11B C12B C13B C14B 3(2) . .
C11B C12B C13B C16B -177.5(14) . .
C12B C13B C14B C9B -3(3) . .
C16B C13B C14B C9B 177.8(15) . .
C10B C9B C14B C13B 0(2) . .
C18B C9B C14B C13B -176.8(17) . .
Zn10 O6B C15B O5B -52.1(19) . .
Zn10 O6B C15B C11B 127.9(10) . .
Zn11 O5B C15B O6B 8.8(19) . .
Zn11 O5B C15B C11B -171.2(9) . .
C10B C11B C15B O6B -11(2) . .
C12B C11B C15B O6B 170.5(13) . .
C10B C11B C15B O5B 168.7(13) . .
C12B C11B C15B O5B -10(2) . .
Zn12 O7B C16B O8B -9.4(19) 4_654 .
Zn12 O7B C16B C13B 172.4(9) 4_654 .
Zn10 O8B C16B O7B -24(2) 4_654 .
Zn10 O8B C16B C13B 153.8(11) 4_654 .
C12B C13B C16B O7B -6(2) . .
C14B C13B C16B O7B 174.0(14) . .
C12B C13B C16B O8B 176.0(13) . .
C14B C13B C16B O8B -4(2) . .
C2B C1B C17B C18B -60(100) . .
C6B C1B C17B C18B 120(100) . .
C1B C17B C18B C9B 167(100) . .
C10B C9B C18B C17B 66(27) . .
C14B C9B C18B C17B -118(27) . .
O7B Zn12 O1C C7C 99.6(9) 4_655 .
O80 Zn12 O1C C7C -28.2(10) . .
O1M Zn12 O1C C7C -148.1(9) . .
O5C Zn11 O2C C7C 82.6(9) 3_575 .
O5B Zn11 O2C C7C -164.6(8) . .
O80 Zn11 O2C C7C -46.2(9) . .
O1J Zn7 O3C C8C 148(4) . .
O1L Zn7 O3C C8C -122.5(11) . .
O70 Zn7 O3C C8C -26.9(11) . .
O1K Zn7 O3C C8C 150.7(11) . .
O3 Zn7 O3C C8C 63.1(11) . .
O70 Zn8 O4C C8C -32.1(8) . .
O5A Zn8 O4C C8C -144.5(7) . .
O8C Zn8 O4C C8C 112.5(7) 2_675 .
O7C Zn8 O4C C8C 58.1(7) 2_675 .
C16C Zn8 O4C C8C 83.9(8) 2_675 .
C6C C1C C2C C3C -3.0(17) . .
C17C C1C C2C C3C 176.5(11) . .
C1C C2C C3C C4C 2.7(17) . .
C1C C2C C3C C7C -177.3(10) . .
C2C C3C C4C C5C 0.3(15) . .
C7C C3C C4C C5C -179.7(9) . .
C3C C4C C5C C6C -2.9(15) . .
C3C C4C C5C C8C 179.4(9) . .
C4C C5C C6C C1C 2.6(16) . .
C8C C5C C6C C1C -179.8(9) . .
C2C C1C C6C C5C 0.3(16) . .
C17C C1C C6C C5C -179.2(10) . .
Zn11 O2C C7C O1C 22.5(16) . .
Zn11 O2C C7C C3C -159.4(7) . .
Zn12 O1C C7C O2C 18.6(17) . .
Zn12 O1C C7C C3C -159.5(7) . .
C2C C3C C7C O2C -29.7(15) . .
C4C C3C C7C O2C 150.3(10) . .
C2C C3C C7C O1C 148.6(11) . .
C4C C3C C7C O1C -31.4(14) . .
Zn7 O3C C8C O4C 7.9(18) . .
Zn7 O3C C8C C5C -171.4(7) . .
Zn8 O4C C8C O3C 26.4(13) . .
Zn8 O4C C8C C5C -154.4(6) . .
C6C C5C C8C O3C 166.5(9) . .
C4C C5C C8C O3C -15.9(13) . .
C6C C5C C8C O4C -12.9(13) . .
C4C C5C C8C O4C 164.8(9) . .
C14C C9C C10C C11C 1.6(16) . .
C18C C9C C10C C11C -178.7(10) . .
C9C C10C C11C C12C 0.9(17) . .
C9C C10C C11C C15C -176.5(10) . .
C10C C11C C12C C13C -2.9(16) . .
C15C C11C C12C C13C 174.4(10) . .
C11C C12C C13C C14C 2.5(15) . .
C11C C12C C13C C16C -177.4(10) . .
C12C C13C C14C C9C 0.0(15) . .
C16C C13C C14C C9C 179.8(9) . .
C10C C9C C14C C13C -2.0(15) . .
C18C C9C C14C C13C 178.2(10) . .
Zn11 O5C C15C O6C 1.0(18) 3_475 .
Zn11 O5C C15C C11C -178.5(8) 3_475 .
C12C C11C C15C O5C 7.7(17) . .
C10C C11C C15C O5C -175.0(11) . .
C12C C11C C15C O6C -171.8(12) . .
C10C C11C C15C O6C 5.5(17) . .
Zn8 O7C C16C O8C 1.2(9) 2_674 .
Zn8 O7C C16C C13C -176.9(9) 2_674 .
Zn8 O8C C16C O7C -1.5(11) 2_674 .
Zn8 O8C C16C C13C 176.7(8) 2_674 .
C14C C13C C16C O7C -179.6(10) . .
C12C C13C C16C O7C 0.2(15) . .
C14C C13C C16C O8C 2.2(15) . .
C12C C13C C16C O8C -178.0(9) . .
C14C C13C C16C Zn8 15(4) . 2_674
C12C C13C C16C Zn8 -166(3) . 2_674
C2C C1C C17C C18C -179(100) . .
C6C C1C C17C C18C 1(10) . .
C1C C17C C18C C9C -10(15) . .
C10C C9C C18C C17C 11(7) . .
C14C C9C C18C C17C -170(7) . .
O3A Zn6 O40 Zn5 134.5(3) . .
O2D Zn6 O40 Zn5 12.0(4) 3_465 .
O1P Zn6 O40 Zn5 -110.5(4) . .
O3A Zn6 O40 Zn4 6.6(4) . .
O2D Zn6 O40 Zn4 -115.9(3) 3_465 .
O1P Zn6 O40 Zn4 121.5(4) . .
O6D Zn5 O40 Zn6 106.3(3) . .
O7 Zn5 O40 Zn6 -130.7(3) 4_655 .
O1D Zn5 O40 Zn6 -15.4(4) 3_465 .
O6D Zn5 O40 Zn4 -127.3(3) . .
O7 Zn5 O40 Zn4 -4.3(4) 4_655 .
O1D Zn5 O40 Zn4 111.0(3) 3_465 .
O6 Zn4 O40 Zn6 -110.4(3) . .
O8 Zn4 O40 Zn6 151.3(3) 4_655 .
O1H Zn4 O40 Zn6 73(5) . .
O4A Zn4 O40 Zn6 -22.3(3) . .
O1I Zn4 O40 Zn6 63.9(5) . .
O6 Zn4 O40 Zn5 123.6(3) . .
O8 Zn4 O40 Zn5 25.2(3) 4_655 .
O1H Zn4 O40 Zn5 -53(5) . .
O4A Zn4 O40 Zn5 -148.4(3) . .
O1I Zn4 O40 Zn5 -62.2(5) . .
O7 Zn5 O6D C15D 175.2(7) 4_655 .
O40 Zn5 O6D C15D -58.2(8) . .
O1D Zn5 O6D C15D 65.5(8) 3_465 .
O1G Zn1 O7D C16D -130.3(10) . .
O1E Zn1 O7D C16D 146.0(10) . .
O10 Zn1 O7D C16D -35.5(10) . .
O1B Zn1 O7D C16D 56.9(10) 4_645 .
O1F Zn1 O7D C16D 155(10) . .
O4D Zn2 O8D C16D 104.6(8) 2_764 .
O10 Zn2 O8D C16D -37.1(8) . .
O1A Zn2 O8D C16D -148.6(7) 3_565 .
C6D C1D C2D C3D 3.2(16) . .
C17D C1D C2D C3D -179.1(10) . .
C1D C2D C3D C4D -0.1(15) . .
C1D C2D C3D C7D -179.2(9) . .
C2D C3D C4D C5D -4.2(16) . .
C7D C3D C4D C5D 174.9(10) . .
C3D C4D C5D C6D 5.2(16) . .
C3D C4D C5D C8D -177.6(10) . .
C2D C1D C6D C5D -2.1(16) . .
C17D C1D C6D C5D -179.7(11) . .
C4D C5D C6D C1D -2.0(16) . .
C8D C5D C6D C1D -179.2(10) . .
Zn6 O2D C7D O1D -8.7(16) 3_565 .
Zn6 O2D C7D C3D 169.1(7) 3_565 .
Zn5 O1D C7D O2D 13.2(14) 3_565 .
Zn5 O1D C7D C3D -164.6(6) 3_565 .
C4D C3D C7D O2D -160.2(10) . .
C2D C3D C7D O2D 18.9(13) . .
C4D C3D C7D O1D 17.8(14) . .
C2D C3D C7D O1D -163.1(9) . .
Zn2 O4D C8D O3D -6.8(13) 2_765 .
Zn2 O4D C8D C5D 176.8(7) 2_765 .
C4D C5D C8D O3D 1.5(16) . .
C6D C5D C8D O3D 178.6(11) . .
C4D C5D C8D O4D 178.0(10) . .
C6D C5D C8D O4D -4.9(15) . .
C14D C9D C10D C11D 0.5(18) . .
C18D C9D C10D C11D -179.4(12) . .
C9D C10D C11D C12D 0.2(17) . .
C9D C10D C11D C15D 178.5(11) . .
C10D C11D C12D C13D 0.1(16) . .
C15D C11D C12D C13D -178.2(10) . .
C11D C12D C13D C14D -1.1(15) . .
C11D C12D C13D C16D 179.7(9) . .
C10D C9D C14D C13D -1.6(18) . .
C18D C9D C14D C13D 178.4(12) . .
C12D C13D C14D C9D 1.9(17) . .
C16D C13D C14D C9D -178.9(10) . .
Zn5 O6D C15D O5D 1.4(15) . .
Zn5 O6D C15D C11D -179.1(8) . .
C10D C11D C15D O5D 173.3(11) . .
C12D C11D C15D O5D -8.4(17) . .
C10D C11D C15D O6D -6.2(16) . .
C12D C11D C15D O6D 172.1(10) . .
Zn1 O7D C16D O8D 16.5(16) . .
Zn1 O7D C16D C13D -162.1(7) . .
Zn2 O8D C16D O7D 26.8(14) . .
Zn2 O8D C16D C13D -154.6(7) . .
C14D C13D C16D O7D 167.3(10) . .
C12D C13D C16D O7D -13.5(14) . .
C14D C13D C16D O8D -11.5(14) . .
C12D C13D C16D O8D 167.7(9) . .
C6D C1D C17D C18D -162(9) . .
C2D C1D C17D C18D 20(10) . .
C1D C17D C18D C9D -23(23) . .
C14D C9D C18D C17D 3(16) . .
C10D C9D C18D C17D -177(100) . .
O1G Zn1 O1E C1E -134(2) . .
O7D Zn1 O1E C1E -40(2) . .
O10 Zn1 O1E C1E 159(4) . .
O1B Zn1 O1E C1E 56(2) 4_645 .
O1F Zn1 O1E C1E 141(2) . .
Zn1 O1E C1E N1E 145(3) . .
O1G Zn1 O1F C1F -80.8(13) . .
O7D Zn1 O1F C1F -6(11) . .
O1E Zn1 O1F C1F 3.1(13) . .
O10 Zn1 O1F C1F -175.5(13) . .
O1B Zn1 O1F C1F 92.4(13) 4_645 .
Zn1 O1F C1F N1F 177.4(18) . .
O7D Zn1 O1G C1G 66.6(12) . .
O1E Zn1 O1G C1G 153.7(12) . .
O10 Zn1 O1G C1G -30.5(12) . .
O1B Zn1 O1G C1G -148.7(13) 4_645 .
O1F Zn1 O1G C1G -115.6(12) . .
Zn1 O1G C1G N1G 157.3(13) . .
C3G N1G C1G O1G -4(3) . .
C2G N1G C1G O1G -177.0(18) . .
O6 Zn4 O1H C1H -5.3(12) . .
O8 Zn4 O1H C1H 92.8(12) 4_655 .
O40 Zn4 O1H C1H 171(4) . .
O4A Zn4 O1H C1H -93.0(12) . .
O1I Zn4 O1H C1H -179.5(12) . .
Zn4 O1H C1H N1H 175.2(12) . .
C2H N1H C1H O1H -178(2) . .
C3H N1H C1H O1H 14(3) . .
C1H N1H C2H C4H -51(4) . .
C3H N1H C2H C4H 117(3) . .
O6 Zn4 O1I C1I -136(2) . .
O8 Zn4 O1I C1I 74.6(14) 4_655 .
O1H Zn4 O1I C1I -11.8(14) . .
O40 Zn4 O1I C1I 167.4(14) . .
O4A Zn4 O1I C1I -99.0(14) . .
Zn4 O1I C1I N1I -152(2) . .
O3C Zn7 O1J C1J 19(5) . .
O1L Zn7 O1J C1J -69.9(17) . .
O70 Zn7 O1J C1J -165.5(16) . .
O1K Zn7 O1J C1J 17.0(17) . .
O3 Zn7 O1J C1J 104.7(16) . .
Zn7 O1J C1J N1J -161.9(19) . .
C2J N1J C1J O1J -26(3) . .
O3C Zn7 O1K C1K -56.0(12) . .
O1J Zn7 O1K C1K 123.8(12) . .
O1L Zn7 O1K C1K -146.7(12) . .
O70 Zn7 O1K C1K 41(8) . .
O3 Zn7 O1K C1K 35.7(12) . .
Zn7 O1K C1K N1K 153.4(16) . .
C2K N1K C1K O1K -179.5(16) . .
C4K N1K C1K O1K 15(3) . .
C1K N1K C2K C3K 92(2) . .
C4K N1K C2K C3K -100.8(19) . .
C1K N1K C4K C5K -92(2) . .
C2K N1K C4K C5K 101(2) . .
O3C Zn7 O1L C1L 3.1(11) . .
O1J Zn7 O1L C1L 178.3(12) . .
O70 Zn7 O1L C1L -92.6(11) . .
O1K Zn7 O1L C1L 87.7(11) . .
O3 Zn7 O1L C1L 113(2) . .
Zn7 O1L C1L N1L -155.0(16) . .
C3L N1L C1L O1L -147.4(15) . .
C2L N1L C1L O1L 1(3) . .
C1L N1L C2L C4L 93(2) . .
C3L N1L C2L C4L -118(2) . .
C1L N1L C3L C5L -122(2) . .
C2L N1L C3L C5L 87(2) . .
O7B Zn12 O1M C1M -141.5(11) 4_655 .
O80 Zn12 O1M C1M -19.3(12) . .
O1C Zn12 O1M C1M 101.4(11) . .
Zn12 O1M C1M N1M 160.7(11) . .
C3M N1M C1M O1M -178.3(12) . .
C2M N1M C1M O1M -5(2) . .
C1M N1M C2M C5M -94.6(16) . .
C3M N1M C2M C5M 79.2(17) . .
C1M N1M C3M C4M -108.8(14) . .
C2M N1M C3M C4M 77.4(16) . .
O8A Zn10 O1N C1N -10(23) 3_575 .
O8B Zn10 O1N C1N 50.1(18) 4_655 .
O6B Zn10 O1N C1N -121.2(18) . .
O80 Zn10 O1N C1N 146.3(18) . .
O1O Zn10 O1N C1N -34.8(18) . .
Zn10 O1N C1N N1N 175.0(17) . .
O8A Zn10 O1O C1O -5(2) 3_575 .
O8B Zn10 O1O C1O 86(2) 4_655 .
O6B Zn10 O1O C1O -102(2) . .
O80 Zn10 O1O C1O -176(4) . .
O1N Zn10 O1O C1O 175(3) . .
Zn10 O1O C1O N1O -163.5(18) . .
C2O N1O C1O O1O -179(3) . .
C3O N1O C1O O1O -26(4) . .
C1O N1O C2O C5O -70(4) . .
C3O N1O C2O C5O 135(3) . .
C1O N1O C3O C4O 91(4) . .
C2O N1O C3O C4O -114(3) . .
O3A Zn6 O1P C1P 140.5(14) . .
O40 Zn6 O1P C1P 14.2(15) . .
O2D Zn6 O1P C1P -107.2(14) 3_465 .
Zn6 O1P C1P N1P1 147(2) . .
Zn6 O1P C1P N1P2 -161.2(13) . .
C2P N1P1 C1P O1P 178(3) . .
C2P N1P1 C1P N1P2 68(4) . .
C3P N1P2 C1P O1P -5(3) . .
C2P N1P2 C1P O1P -145.7(17) . .
C3P N1P2 C1P N1P1 93(3) . .
C2P N1P2 C1P N1P1 -47(3) . .
C1P N1P1 C2P N1P2 -60(3) . .
C1P N1P2 C2P N1P1 50(2) . .
C3P N1P2 C2P N1P1 -93(3) . .
O2 Zn9 O70 Zn8 -125.4(3) 4_655 .
O4 Zn9 O70 Zn8 101.3(3) . .
O6A Zn9 O70 Zn8 -7.6(3) . .
O2 Zn9 O70 Zn7 108.4(3) 4_655 .
O4 Zn9 O70 Zn7 -24.9(3) . .
O6A Zn9 O70 Zn7 -133.8(3) . .
O4C Zn8 O70 Zn9 -114.8(3) . .
O5A Zn8 O70 Zn9 -5.7(3) . .
O8C Zn8 O70 Zn9 103.4(3) 2_675 .
O7C Zn8 O70 Zn9 156.5(3) 2_675 .
C16C Zn8 O70 Zn9 132.7(3) 2_675 .
O4C Zn8 O70 Zn7 9.1(4) . .
O5A Zn8 O70 Zn7 118.2(3) . .
O8C Zn8 O70 Zn7 -132.6(3) 2_675 .
O7C Zn8 O70 Zn7 -79.6(3) 2_675 .
C16C Zn8 O70 Zn7 -103.4(3) 2_675 .
O3C Zn7 O70 Zn9 134.7(3) . .
O1J Zn7 O70 Zn9 -44.9(3) . .
O1L Zn7 O70 Zn9 -134.2(3) . .
O1K Zn7 O70 Zn9 38(8) . .
O3 Zn7 O70 Zn9 43.3(2) . .
O3C Zn7 O70 Zn8 9.1(3) . .
O1J Zn7 O70 Zn8 -170.5(3) . .
O1L Zn7 O70 Zn8 100.1(3) . .
O1K Zn7 O70 Zn8 -88(8) . .
O3 Zn7 O70 Zn8 -82.4(2) . .
O7B Zn12 O80 Zn11 -127.7(4) 4_655 .
O1C Zn12 O80 Zn11 -1.7(4) . .
O1M Zn12 O80 Zn11 116.5(4) . .
O7B Zn12 O80 Zn10 0.2(4) 4_655 .
O1C Zn12 O80 Zn10 126.2(4) . .
O1M Zn12 O80 Zn10 -115.7(4) . .
O5C Zn11 O80 Zn12 -89.9(4) 3_575 .
O5B Zn11 O80 Zn12 141.0(3) . .
O2C Zn11 O80 Zn12 26.0(4) . .
O5C Zn11 O80 Zn10 142.2(4) 3_575 .
O5B Zn11 O80 Zn10 13.1(4) . .
O2C Zn11 O80 Zn10 -101.8(3) . .
O8A Zn10 O80 Zn12 107.4(3) 3_575 .
O8B Zn10 O80 Zn12 15.6(4) 4_655 .
O6B Zn10 O80 Zn12 -155.2(4) . .
O1O Zn10 O80 Zn12 -82(4) . .
O1N Zn10 O80 Zn12 -71.9(5) . .
O8A Zn10 O80 Zn11 -127.9(3) 3_575 .
O8B Zn10 O80 Zn11 140.3(4) 4_655 .
O6B Zn10 O80 Zn11 -30.5(4) . .
O1O Zn10 O80 Zn11 43(4) . .
O1N Zn10 O80 Zn11 52.8(5) . .

_cod_duplicate_entry 7000472
